data_7716003
loop_
_publ_author_name
'Izumiyama, Naoki'
'Fujii, Shun'
'Kato, Kiichi'
'Tokunaga, Ryuya'
'Hayami, Shinya'
'Nakaya, Manabu'

_publ_section_title
;
 Spin-crossover cobalt(II) complexes exhibiting temperature- and
 concentration-dependent optical changes in solution.
;
_journal_issue 22
_journal_name_full 'Dalton transactions (Cambridge, England : 2003)'
_journal_page_first 9547
_journal_page_last 9553
_journal_paper_doi 10.1039/d4dt00433g
_journal_volume 53
_journal_year 2024
_chemical_formula_moiety '2(C46 H40 Co N8), 4(F6 P)'
_chemical_formula_sum 'C92 H80 Co2 F24 N16 P4'
_chemical_formula_weight 2107.46
_space_group_crystal_system triclinic
_space_group_IT_number 2
_space_group_name_Hall '-P 1'
_space_group_name_H-M_alt 'P -1'
_atom_sites_solution_hydrogens geom
_audit_creation_date 2024-04-28
_audit_creation_method
;
Olex2 1.5
(compiled 2023.08.24 svn.re1ec1418 for OlexSys, GUI svn.r6817)
;
_audit_update_record
;
2024-05-05 deposited with the CCDC.	2024-05-08 downloaded from the CCDC.
;
_cell_angle_alpha 75.417(5)
_cell_angle_beta 89.684(5)
_cell_angle_gamma 88.213(6)
_cell_formula_units_Z 2
_cell_length_a 15.346(2)
_cell_length_b 16.020(2)
_cell_length_c 18.525(3)
_cell_measurement_reflns_used 9582
_cell_measurement_temperature 100.0
_cell_measurement_theta_max 26.42
_cell_measurement_theta_min 2.59
_cell_volume 4405.4(11)
_computing_cell_refinement 'Bruker APEX4'
_computing_data_collection 'Bruker SAINT'
_computing_data_reduction 'Bruker SAINT'
_computing_molecular_graphics 'Olex2 1.5 (Dolomanov et al., 2009)'
_computing_publication_material 'Olex2 1.5 (Dolomanov et al., 2009)'
_computing_structure_refinement 'SHELXL 2019/3 (Sheldrick, 2015)'
_computing_structure_solution 'SHELXT 2018/2 (Sheldrick, 2018)'
_diffrn_ambient_temperature 100.00
_diffrn_measured_fraction_theta_full 0.993
_diffrn_measured_fraction_theta_max 0.993
_diffrn_measurement_device_type 'Bruker APEX-II CCD'
_diffrn_measurement_method '\f and \w scans'
_diffrn_radiation_type MoK\a
_diffrn_radiation_wavelength 0.71073
_diffrn_reflns_av_R_equivalents 0.0650
_diffrn_reflns_av_unetI/netI 0.0893
_diffrn_reflns_Laue_measured_fraction_full 0.993
_diffrn_reflns_Laue_measured_fraction_max 0.993
_diffrn_reflns_limit_h_max 18
_diffrn_reflns_limit_h_min -18
_diffrn_reflns_limit_k_max 19
_diffrn_reflns_limit_k_min -19
_diffrn_reflns_limit_l_max 21
_diffrn_reflns_limit_l_min -22
_diffrn_reflns_number 39765
_diffrn_reflns_point_group_measured_fraction_full 0.993
_diffrn_reflns_point_group_measured_fraction_max 0.993
_diffrn_reflns_theta_full 25.242
_diffrn_reflns_theta_max 25.681
_diffrn_reflns_theta_min 1.897
_diffrn_standards_number 0
_exptl_absorpt_coefficient_mu 0.559
_exptl_absorpt_correction_T_max 0.7454
_exptl_absorpt_correction_T_min 0.5779
_exptl_absorpt_correction_type numerical
_exptl_absorpt_process_details
;
SADABS-2016/2 (Bruker,2016) was used for absorption correction.
wR2(int) was 0.1227 before and 0.0871 after correction.
The Ratio of minimum to maximum transmission is 0.7753.
The \l/2 correction factor is Not present.
;
_exptl_crystal_colour brown
_exptl_crystal_colour_primary brown
_exptl_crystal_density_diffrn 1.589
_exptl_crystal_description block
_exptl_crystal_F_000 2148
_exptl_crystal_size_max 0.319
_exptl_crystal_size_mid 0.091
_exptl_crystal_size_min 0.077
_refine_diff_density_max 1.656
_refine_diff_density_min -1.359
_refine_diff_density_rms 0.157
_refine_ls_extinction_method none
_refine_ls_goodness_of_fit_ref 1.068
_refine_ls_hydrogen_treatment constr
_refine_ls_matrix_type full
_refine_ls_number_parameters 1331
_refine_ls_number_reflns 16645
_refine_ls_number_restraints 138
_refine_ls_restrained_S_all 1.064
_refine_ls_R_factor_all 0.1787
_refine_ls_R_factor_gt 0.1285
_refine_ls_shift/su_max 0.000
_refine_ls_shift/su_mean 0.000
_refine_ls_structure_factor_coef Fsqd
_refine_ls_weighting_details 'w=1/[\s^2^(Fo^2^)+110.1766P] where P=(Fo^2^+2Fc^2^)/3'
_refine_ls_weighting_scheme calc
_refine_ls_wR_factor_gt 0.2858
_refine_ls_wR_factor_ref 0.3185
_reflns_Friedel_coverage 0.000
_reflns_number_gt 11557
_reflns_number_total 16645
_reflns_threshold_expression 'I > 2\s(I)'
_cod_data_source_file d4dt00433g2.cif
_cod_data_source_block 2_pf6_100k
_cod_depositor_comments 'Adding full bibliography for 7716001--7716004.cif.'
_cod_original_cell_volume 4405.6(11)
_cod_database_code 7716003
_shelx_shelxl_version_number 2019/3
_shelx_space_group_comment
;
The symmetry employed for this shelxl refinement is uniquely defined
by the following loop, which should always be used as a source of
symmetry information in preference to the above space-group names.
They are only intended as comments.
;
_shelx_estimated_absorpt_t_max 0.958
_shelx_estimated_absorpt_t_min 0.842
_olex2_refinement_description
;
1. Twinned data refinement
 Scales: 0.764(4)
 0.236(4)
2. Fixed Uiso
 At 1.2 times of:
  All C(H) groups
 At 1.5 times of:
  All C(H,H,H) groups
3. Uiso/Uaniso restraints and constraints
Uanis(C66) \\sim Ueq, Uanis(C67) \\sim Ueq, Uanis(C94) \\sim Ueq, Uanis(C93)
\\sim Ueq, Uanis(C95) \\sim Ueq, Uanis(N15) \\sim Ueq, Uanis(C69) \\sim Ueq,
Uanis(N17) \\sim Ueq: with sigma of 0.001 and sigma for terminal atoms of 0.002
Uanis(C97) \\sim Ueq, Uanis(C96) \\sim Ueq: with sigma of 0.001 and sigma for
terminal atoms of 0.002
Uanis(C63) \\sim Ueq, Uanis(C64) \\sim Ueq: with sigma of 0.01 and sigma for
terminal atoms of 0.02
Uanis(C98) \\sim Ueq: with sigma of 0.01 and sigma for terminal atoms of 0.02
Uanis(C99) \\sim Ueq: with sigma of 0.01 and sigma for terminal atoms of 0.02
Uanis(C100) \\sim Ueq: with sigma of 0.01 and sigma for terminal atoms of 0.02
Uanis(C62) \\sim Ueq: with sigma of 0.001 and sigma for terminal atoms of 0.002
Uanis(C9) \\sim Ueq: with sigma of 0.01 and sigma for terminal atoms of 0.02
Uanis(N2) \\sim Ueq: with sigma of 0.005 and sigma for terminal atoms of 0.01
Uanis(C42) \\sim Ueq: with sigma of 0.005 and sigma for terminal atoms of 0.01
Uanis(C55) \\sim Ueq: with sigma of 0.005 and sigma for terminal atoms of 0.01
Uanis(C65) \\sim Ueq: with sigma of 0.005 and sigma for terminal atoms of 0.01
Uanis(N5) \\sim Ueq: with sigma of 0.001 and sigma for terminal atoms of 0.002
Uanis(C68) \\sim Ueq: with sigma of 0.001 and sigma for terminal atoms of 0.002
4. Others
 Fixed Sof: C62(0.4) N15(0.6) C64(0.6) H64(0.6) C63(0.6) H63(0.6) C65(0.6)
 C67(0.6) H67(0.6) C66(0.6) H66(0.6) C69(0.6) H69A(0.6) H69B(0.6) H69C(0.6)
 C68(0.6) H68A(0.6) H68B(0.6) H68C(0.6) C93(0.4) H93(0.4) C94(0.6) N17(0.4)
 C95(0.4) C96(0.4) H96A(0.4) H96B(0.4) H96C(0.4) C97(0.4) H97A(0.4) H97B(0.4)
 H97C(0.4) C98(0.4) H98(0.4) C99(0.4) H99(0.4) C100(0.4) H100(0.4)
5.a Me refined with riding coordinates:
 C69(H69A,H69B,H69C), C68(H68A,H68B,H68C), C96(H96A,H96B,H96C), C97(H97A,H97B,
 H97C)
5.b Aromatic/amide H refined with riding coordinates:
 C38(H38), C78(H78), C71(H71), C4(H4), C9(H9), C40(H40), C61(H61), C1(H1),
 C37(H37), C72(H72), C35(H35), C70(H70), C30(H30), C7(H7), C32(H32), C44(H44),
 C76(H76), C73(H73), C43(H43), C41(H41), C2(H2), C86(H86), C15(H15), C36(H36),
 C87(H87), C55(H55), C60(H60), C17(H17), C27(H27), C53(H53), C90(H90), C20(H20),
  C84(H84), C14(H14), C21(H21), C58(H58), C3(H3), C24(H24), C18(H18), C12(H12),
 C47(H47), C50(H50), C13(H13), C89(H89), C59(H59), C81(H81), C82(H82), C26(H26),
  C83(H83), C25(H25), C48(H48), C49(H49), C64(H64), C63(H63), C67(H67),
 C66(H66), C93(H93), C98(H98), C99(H99), C100(H100)
5.c Idealised Me refined as rotating group:
 C45(H45A,H45B,H45C), C91(H91A,H91B,H91C), C23(H23A,H23B,H23C), C92(H92A,H92B,
 H92C), C46(H46A,H46B,H46C), C22(H22A,H22B,H22C)
;
_olex2_submission_special_instructions 'No special instructions were received'

loop_
_space_group_symop_operation_xyz
'x, y, z'
'-x, -y, -z'

loop_
_atom_site_label
_atom_site_type_symbol
_atom_site_fract_x
_atom_site_fract_y
_atom_site_fract_z
_atom_site_U_iso_or_equiv
_atom_site_adp_type
_atom_site_occupancy
_atom_site_site_symmetry_order
_atom_site_calc_flag
_atom_site_refinement_flags_posn
_atom_site_refinement_flags_adp
_atom_site_refinement_flags_occupancy
_atom_site_disorder_assembly
_atom_site_disorder_group
Co2 Co 0.37288(12) 0.76225(12) 0.23464(9) 0.0288(4) Uani 1 1 d . . . . .
Co1 Co 0.13144(14) 1.26632(11) 0.23087(9) 0.0298(4) Uani 1 1 d . . . . .
P2 P 0.2753(2) 0.4468(2) 0.45436(18) 0.0267(7) Uani 1 1 d . . . . .
P4 P 0.6182(3) 0.7306(3) -0.00463(17) 0.0350(9) Uani 1 1 d . . . . .
P3 P 0.1191(3) 0.7769(2) 0.00497(17) 0.0313(8) Uani 1 1 d . . . . .
P1 P 0.2100(4) 0.9400(3) 0.4574(2) 0.0565(14) Uani 1 1 d . . . . .
F18 F 0.6820(6) 0.7868(6) -0.0650(4) 0.041(2) Uani 1 1 d . . . . .
F7 F 0.3165(6) 0.3532(5) 0.4969(4) 0.0371(19) Uani 1 1 d . . . . .
F20 F 0.1826(6) 0.7157(5) 0.0665(4) 0.041(2) Uani 1 1 d . . . . .
F8 F 0.2886(6) 0.4232(5) 0.3770(4) 0.0364(19) Uani 1 1 d . . . . .
F24 F 0.0574(6) 0.8362(5) -0.0564(4) 0.044(2) Uani 1 1 d . . . . .
F11 F 0.2625(6) 0.4708(5) 0.5327(4) 0.0377(19) Uani 1 1 d . . . . .
F19 F 0.0464(6) 0.7739(7) 0.0670(4) 0.048(2) Uani 1 1 d . . . . .
F21 F 0.1589(6) 0.8599(5) 0.0234(4) 0.044(2) Uani 1 1 d . . . . .
F22 F 0.1933(6) 0.7770(6) -0.0566(4) 0.045(2) Uani 1 1 d . . . . .
F16 F 0.5805(6) 0.8173(6) 0.0148(4) 0.042(2) Uani 1 1 d . . . . .
F23 F 0.0836(6) 0.6926(5) -0.0133(4) 0.042(2) Uani 1 1 d . . . . .
F14 F 0.6920(6) 0.7219(6) 0.0582(4) 0.049(2) Uani 1 1 d . . . . .
F12 F 0.1805(5) 0.4084(6) 0.4616(4) 0.0362(19) Uani 1 1 d . . . . .
F17 F 0.5473(6) 0.7394(7) -0.0679(4) 0.049(2) Uani 1 1 d . . . . .
F15 F 0.5550(6) 0.6734(6) 0.0547(5) 0.048(2) Uani 1 1 d . . . . .
F9 F 0.2358(6) 0.5393(5) 0.4128(4) 0.043(2) Uani 1 1 d . . . . .
F13 F 0.6590(8) 0.6446(6) -0.0246(4) 0.059(3) Uani 1 1 d . . . . .
F6 F 0.1743(8) 0.8481(6) 0.4971(5) 0.066(3) Uani 1 1 d . . . . .
F10 F 0.3715(5) 0.4849(6) 0.4479(5) 0.044(2) Uani 1 1 d . . . . .
F2 F 0.2050(9) 0.9183(6) 0.3798(5) 0.068(3) Uani 1 1 d . . . . .
F3 F 0.2445(9) 1.0316(6) 0.4173(5) 0.076(4) Uani 1 1 d . . . . .
F1 F 0.3099(8) 0.9014(8) 0.4649(6) 0.078(4) Uani 1 1 d . . . . .
N12 N 0.2347(7) 0.7663(7) 0.2615(5) 0.025(2) Uani 1 1 d . . . . .
N13 N 0.3755(6) 0.7144(7) 0.3428(5) 0.024(2) Uani 1 1 d . . . . .
N11 N 0.3623(7) 0.6556(7) 0.2012(5) 0.025(2) Uani 1 1 d . . . . .
F5 F 0.2231(7) 0.9601(8) 0.5360(5) 0.069(3) Uani 1 1 d . . . . .
F4 F 0.1127(8) 0.9805(7) 0.4533(7) 0.075(3) Uani 1 1 d . . . . .
N2 N 0.1270(7) 1.3116(6) 0.1277(5) 0.023(2) Uani 1 1 d . U . . .
N6 N 0.2678(8) 1.2686(7) 0.2568(6) 0.031(3) Uani 1 1 d . . . . .
N14 N 0.5112(7) 0.7254(7) 0.2568(5) 0.026(2) Uani 1 1 d . . . . .
N3 N 0.1462(8) 1.1580(7) 0.1989(6) 0.033(3) Uani 1 1 d . . . . .
N5 N 0.1343(7) 1.2228(7) 0.3383(6) 0.025(2) Uani 1 1 d . U . . .
N10 N 0.3755(7) 0.8110(7) 0.1317(6) 0.027(2) Uani 1 1 d . . . . .
N1 N 0.1171(8) 1.3898(7) 0.2282(5) 0.030(3) Uani 1 1 d . . . . .
N8 N 0.1282(9) 1.0985(7) 0.8116(5) 0.035(3) Uani 1 1 d . . . . .
N4 N -0.0028(9) 1.2362(7) 0.2526(6) 0.035(3) Uani 1 1 d . . . . .
N9 N 0.3817(8) 0.8847(8) 0.2357(6) 0.036(3) Uani 1 1 d . . . . .
C6 C 0.1160(9) 1.3964(8) 0.1000(7) 0.027(3) Uani 1 1 d . . . . .
C34 C 0.2833(9) 1.2459(9) 0.3321(6) 0.028(3) Uani 1 1 d . . . . .
N7 N 0.1047(9) 1.5058(8) -0.3428(6) 0.038(3) Uani 1 1 d . . . . .
C75 C 0.2994(8) 0.7193(8) 0.3812(7) 0.024(3) Uani 1 1 d . . . . .
C38 C 0.3382(10) 1.2876(7) 0.2115(7) 0.031(3) Uani 1 1 d . . . . .
H38 H 0.328231 1.303669 0.159154 0.037 Uiso 1 1 calc R U . . .
C11 C 0.1403(9) 1.1675(8) 0.1236(6) 0.027(3) Uani 1 1 d . . . . .
C74 C 0.2206(9) 0.7435(8) 0.3360(7) 0.029(3) Uani 1 1 d . . . . .
C57 C 0.3645(8) 0.6689(10) 0.1252(7) 0.031(3) Uani 1 1 d . . . . .
C78 C 0.4540(8) 0.6666(9) 0.4564(7) 0.026(3) Uani 1 1 d . . . . .
H78 H 0.507390 0.646021 0.481169 0.031 Uiso 1 1 calc R U . . .
C71 C 0.0796(9) 0.7857(8) 0.2409(7) 0.027(3) Uani 1 1 d . . . . .
H71 H 0.032034 0.802054 0.207169 0.032 Uiso 1 1 calc R U . . .
C10 C 0.1289(9) 1.2574(7) 0.0832(6) 0.026(3) Uani 1 1 d . . . . .
N16 N 0.3743(10) 0.5960(9) 0.8139(6) 0.047(3) Uani 1 1 d . . . . .
C33 C 0.2045(9) 1.2263(8) 0.3766(7) 0.028(3) Uani 1 1 d . . . . .
C4 C 0.1101(9) 1.5334(7) 0.1447(7) 0.025(3) Uani 1 1 d . . . . .
H4 H 0.106554 1.569470 0.095406 0.030 Uiso 1 1 calc R U . . .
C9 C 0.1251(8) 1.2890(7) 0.0067(6) 0.023(3) Uani 1 1 d . U . . .
H9 H 0.129196 1.250028 -0.024389 0.027 Uiso 1 1 calc R U . . .
C40 C 0.1746(9) 1.2080(8) 0.6138(7) 0.030(3) Uani 1 1 d . . . . .
H40 H 0.208681 1.253812 0.586490 0.035 Uiso 1 1 calc R U . . .
C79 C 0.4497(9) 0.6881(8) 0.3784(7) 0.027(3) Uani 1 1 d . . . . .
C52 C 0.3825(8) 0.8968(9) 0.1059(7) 0.031(3) Uani 1 1 d . . . . .
C61 C 0.3497(11) 0.5749(9) 0.2433(7) 0.038(4) Uani 1 1 d . . . . .
H61 H 0.344400 0.565589 0.295835 0.045 Uiso 1 1 calc R U . . .
C5 C 0.1137(8) 1.4448(8) 0.1565(6) 0.024(3) Uani 1 1 d . . . . .
C1 C 0.1196(9) 1.4282(8) 0.2848(6) 0.027(3) Uani 1 1 d . . . . .
H1 H 0.123564 1.392063 0.334039 0.033 Uiso 1 1 calc R U . . .
C37 C 0.4224(10) 1.2852(10) 0.2358(7) 0.037(3) Uani 1 1 d . . . . .
H37 H 0.469222 1.297968 0.201415 0.045 Uiso 1 1 calc R U . . .
C85 C 0.3801(8) 0.6541(9) 0.5808(7) 0.026(3) Uani 1 1 d . . . . .
C8 C 0.1151(8) 1.3778(7) -0.0258(7) 0.022(2) Uani 1 1 d . . . . .
C56 C 0.3730(8) 0.7610(10) 0.0852(6) 0.031(3) Uani 1 1 d . . . . .
C72 C 0.0668(9) 0.7593(8) 0.3184(7) 0.029(3) Uani 1 1 d . . . . .
H72 H 0.009379 0.755980 0.338112 0.034 Uiso 1 1 calc R U . . .
C35 C 0.3676(11) 1.2430(9) 0.3601(7) 0.039(4) Uani 1 1 d . . . . .
H35 H 0.376897 1.226707 0.412527 0.047 Uiso 1 1 calc R U . . .
C70 C 0.1638(8) 0.7866(8) 0.2167(7) 0.028(3) Uani 1 1 d . . . . .
H70 H 0.173336 0.802754 0.164348 0.034 Uiso 1 1 calc R U . . .
C31 C 0.1274(10) 1.1817(8) 0.4939(6) 0.030(3) Uani 1 1 d . . . . .
C29 C 0.0600(9) 1.1972(9) 0.3744(7) 0.031(3) Uani 1 1 d . . . . .
C30 C 0.0547(10) 1.1755(9) 0.4522(7) 0.031(3) Uani 1 1 d . . . . .
H30 H 0.001434 1.156514 0.476212 0.037 Uiso 1 1 calc R U . . .
C7 C 0.1100(9) 1.4304(8) 0.0229(7) 0.027(3) Uani 1 1 d . . . . .
H7 H 0.102401 1.491032 0.003545 0.032 Uiso 1 1 calc R U . . .
C51 C 0.3856(9) 0.9406(10) 0.1659(7) 0.033(3) Uani 1 1 d . . . . .
C32 C 0.2034(9) 1.2061(8) 0.4555(6) 0.027(3) Uani 1 1 d . . . . .
H32 H 0.255404 1.209381 0.482131 0.032 Uiso 1 1 calc R U . . .
C44 C 0.0775(10) 1.0941(9) 0.6172(7) 0.036(3) Uani 1 1 d . . . . .
H44 H 0.042300 1.062096 0.592454 0.043 Uiso 1 1 calc R U . . .
C76 C 0.3016(8) 0.7008(9) 0.4589(7) 0.029(3) Uani 1 1 d . . . . .
H76 H 0.249537 0.705635 0.485757 0.035 Uiso 1 1 calc R U . . .
C73 C 0.1365(9) 0.7386(9) 0.3651(7) 0.029(3) Uani 1 1 d . . . . .
H73 H 0.127902 0.720914 0.417482 0.035 Uiso 1 1 calc R U . . .
C19 C 0.1076(9) 1.4757(7) -0.2660(6) 0.024(3) Uani 1 1 d . . . . .
C43 C 0.0811(10) 1.0731(9) 0.6947(7) 0.033(3) Uani 1 1 d . . . . .
H43 H 0.049477 1.025194 0.721717 0.040 Uiso 1 1 calc R U . . .
C16 C 0.1125(8) 1.4128(8) -0.1082(6) 0.022(3) Uani 1 1 d . . . . .
C41 C 0.1742(10) 1.1876(10) 0.6914(7) 0.036(3) Uani 1 1 d . . . . .
H41 H 0.206232 1.221964 0.716157 0.043 Uiso 1 1 calc R U . . .
C2 C 0.1167(10) 1.5162(9) 0.2767(7) 0.034(3) Uani 1 1 d . . . . .
H2 H 0.118252 1.539599 0.319010 0.041 Uiso 1 1 calc R U . . .
C86 C 0.3280(9) 0.7050(9) 0.6168(7) 0.031(3) Uani 1 1 d . . . . .
H86 H 0.294974 0.753109 0.588374 0.037 Uiso 1 1 calc R U . . .
C54 C 0.3827(9) 0.8819(11) -0.0207(7) 0.041(4) Uani 1 1 d . . . . .
C15 C 0.1532(10) 1.0757(8) 0.2425(7) 0.032(3) Uani 1 1 d . . . . .
H15 H 0.153610 1.067856 0.295068 0.038 Uiso 1 1 calc R U . . .
C39 C 0.1249(10) 1.1611(8) 0.5766(6) 0.030(3) Uani 1 1 d . . . . .
C36 C 0.4376(12) 1.2635(10) 0.3130(7) 0.041(4) Uani 1 1 d . . . . .
H36 H 0.494948 1.262846 0.332244 0.049 Uiso 1 1 calc R U . . .
C80 C 0.5243(9) 0.6818(9) 0.3293(6) 0.030(3) Uani 1 1 d . . . . .
C87 C 0.3250(9) 0.6844(9) 0.6948(7) 0.033(3) Uani 1 1 d . . . . .
H87 H 0.289076 0.718116 0.719321 0.039 Uiso 1 1 calc R U . . .
C55 C 0.3770(8) 0.7951(9) 0.0073(7) 0.029(3) Uani 1 1 d . U . . .
H55 H 0.375813 0.757922 -0.025319 0.035 Uiso 1 1 calc R U . . .
C60 C 0.3445(10) 0.5064(10) 0.2123(7) 0.036(3) Uani 1 1 d . . . . .
H60 H 0.335663 0.450298 0.243254 0.043 Uiso 1 1 calc R U . . .
C17 C 0.1230(10) 1.4983(8) -0.1404(7) 0.031(3) Uani 1 1 d . . . . .
H17 H 0.131014 1.537016 -0.109804 0.037 Uiso 1 1 calc R U . . .
C45 C 0.1901(11) 1.1389(10) 0.8496(7) 0.042(4) Uani 1 1 d . . . . .
H45A H 0.249450 1.120197 0.839929 0.063 Uiso 1 1 calc R U . . .
H45B H 0.178847 1.122261 0.903405 0.063 Uiso 1 1 calc R U . . .
H45C H 0.183909 1.201803 0.831324 0.063 Uiso 1 1 calc R U . . .
C27 C -0.0894(10) 1.1464(10) 0.3491(7) 0.040(4) Uani 1 1 d . . . . .
H27 H -0.094904 1.115523 0.399870 0.048 Uiso 1 1 calc R U . . .
C53 C 0.3877(9) 0.9358(10) 0.0300(7) 0.037(3) Uani 1 1 d . . . . .
H53 H 0.394494 0.996291 0.012331 0.045 Uiso 1 1 calc R U . . .
C90 C 0.4309(9) 0.5878(8) 0.6221(7) 0.029(3) Uani 1 1 d . . . . .
H90 H 0.469005 0.556350 0.597319 0.035 Uiso 1 1 calc R U . . .
C20 C 0.0964(9) 1.3880(10) -0.2312(7) 0.032(3) Uani 1 1 d . . . . .
H20 H 0.088254 1.348678 -0.261159 0.038 Uiso 1 1 calc R U . . .
C77 C 0.3794(8) 0.6754(8) 0.4974(6) 0.023(3) Uani 1 1 d . . . . .
C84 C 0.5754(10) 0.7225(9) 0.2086(7) 0.032(3) Uani 1 1 d . . . . .
H84 H 0.566320 0.752237 0.157822 0.038 Uiso 1 1 calc R U . . .
C14 C 0.1596(10) 1.0045(8) 0.2159(7) 0.035(3) Uani 1 1 d . . . . .
H14 H 0.166707 0.948600 0.248687 0.041 Uiso 1 1 calc R U . . .
C21 C 0.0970(9) 1.3573(9) -0.1534(7) 0.029(3) Uani 1 1 d . . . . .
H21 H 0.086807 1.298218 -0.131365 0.035 Uiso 1 1 calc R U . . .
C58 C 0.3589(11) 0.6003(11) 0.0925(7) 0.046(4) Uani 1 1 d . . . . .
H58 H 0.359982 0.610476 0.039733 0.055 Uiso 1 1 calc R U . . .
C3 C 0.1116(10) 1.5694(9) 0.2054(7) 0.032(3) Uani 1 1 d . . . . .
H3 H 0.109207 1.630279 0.197924 0.039 Uiso 1 1 calc R U . . .
C88 C 0.3750(9) 0.6140(11) 0.7370(7) 0.037(3) Uani 1 1 d . . . . .
C24 C -0.0694(10) 1.2325(10) 0.2052(7) 0.037(4) Uani 1 1 d . . . . .
H24 H -0.063596 1.263367 0.154506 0.045 Uiso 1 1 calc R U . . .
C18 C 0.1220(10) 1.5297(8) -0.2187(7) 0.031(3) Uani 1 1 d . . . . .
H18 H 0.131408 1.589218 -0.239995 0.037 Uiso 1 1 calc R U . . .
C42 C 0.1285(9) 1.1185(9) 0.7342(7) 0.030(3) Uani 1 1 d . U . . .
C28 C -0.0158(11) 1.1938(8) 0.3260(7) 0.033(3) Uani 1 1 d . . . . .
C12 C 0.1434(10) 1.0969(9) 0.0929(7) 0.033(3) Uani 1 1 d . . . . .
H12 H 0.137029 1.104903 0.040568 0.040 Uiso 1 1 calc R U . . .
C47 C 0.3818(10) 0.9212(9) 0.2945(8) 0.039(3) Uani 1 1 d . . . . .
H47 H 0.380140 0.884415 0.343472 0.047 Uiso 1 1 calc R U . . .
C50 C 0.3902(9) 1.0276(10) 0.1561(9) 0.044(4) Uani 1 1 d . . . . .
H50 H 0.394006 1.064256 0.107152 0.052 Uiso 1 1 calc R U . . .
C13 C 0.1556(11) 1.0156(8) 0.1384(7) 0.036(3) Uani 1 1 d . . . . .
H13 H 0.161265 0.967216 0.117693 0.044 Uiso 1 1 calc R U . . .
C91 C 0.3098(14) 0.6415(12) 0.8509(8) 0.057(5) Uani 1 1 d . . . . .
H91A H 0.324532 0.702343 0.841724 0.086 Uiso 1 1 calc R U . . .
H91B H 0.310450 0.614993 0.904735 0.086 Uiso 1 1 calc R U . . .
H91C H 0.251524 0.637293 0.830955 0.086 Uiso 1 1 calc R U . . .
C89 C 0.4280(10) 0.5652(9) 0.6996(7) 0.036(3) Uani 1 1 d . . . . .
H89 H 0.461631 0.517059 0.727126 0.043 Uiso 1 1 calc R U . . .
C59 C 0.3519(11) 0.5185(11) 0.1359(8) 0.046(4) Uani 1 1 d . . . . .
H59 H 0.352138 0.470761 0.114153 0.055 Uiso 1 1 calc R U . . .
C81 C 0.5998(9) 0.6371(9) 0.3535(7) 0.031(3) Uani 1 1 d . . . . .
H81 H 0.607583 0.610013 0.404993 0.038 Uiso 1 1 calc R U . . .
C82 C 0.6652(9) 0.6311(10) 0.3033(7) 0.034(3) Uani 1 1 d . . . . .
H82 H 0.715944 0.595883 0.318898 0.041 Uiso 1 1 calc R U . . .
C23 C 0.0799(10) 1.4467(11) -0.3876(7) 0.042(4) Uani 1 1 d . . . . .
H23A H 0.118286 1.395032 -0.375242 0.063 Uiso 1 1 calc R U . . .
H23B H 0.085580 1.475472 -0.440656 0.063 Uiso 1 1 calc R U . . .
H23C H 0.019381 1.430187 -0.376725 0.063 Uiso 1 1 calc R U . . .
C26 C -0.1543(11) 1.1437(10) 0.2993(8) 0.041(4) Uani 1 1 d . . . . .
H26 H -0.205418 1.112345 0.315236 0.049 Uiso 1 1 calc R U . . .
C62 C 0.3806(16) 0.9340(16) -0.0995(12) 0.002(5) Uani 0.4 1 d . U P A 2
N15 N 0.3984(13) 1.0014(14) -0.3409(11) 0.035(4) Uani 0.6 1 d . U P A 1
C83 C 0.6548(9) 0.6788(11) 0.2280(7) 0.040(4) Uani 1 1 d . . . . .
H83 H 0.700060 0.680746 0.192485 0.048 Uiso 1 1 calc R U . . .
C25 C -0.1438(11) 1.1877(11) 0.2250(7) 0.045(4) Uani 1 1 d . . . . .
H25 H -0.187208 1.186742 0.188891 0.053 Uiso 1 1 calc R U . . .
C48 C 0.3841(12) 1.0085(9) 0.2866(10) 0.049(4) Uani 1 1 d . . . . .
H48 H 0.382091 1.031499 0.329157 0.058 Uiso 1 1 calc R U . . .
C49 C 0.3893(12) 1.0622(10) 0.2161(10) 0.054(5) Uani 1 1 d . . . . .
H49 H 0.392300 1.122796 0.209357 0.064 Uiso 1 1 calc R U . . .
C92 C 0.4003(15) 0.5108(11) 0.8574(8) 0.059(5) Uani 1 1 d . . . . .
H92A H 0.364376 0.467795 0.843309 0.089 Uiso 1 1 calc R U . . .
H92B H 0.392355 0.507526 0.910506 0.089 Uiso 1 1 calc R U . . .
H92C H 0.461763 0.499124 0.847735 0.089 Uiso 1 1 calc R U . . .
C46 C 0.0990(14) 1.0152(12) 0.8535(8) 0.057(5) Uani 1 1 d . . . . .
H46A H 0.132493 0.969416 0.838333 0.086 Uiso 1 1 calc R U . . .
H46B H 0.036931 1.010346 0.843629 0.086 Uiso 1 1 calc R U . . .
H46C H 0.107765 1.009540 0.906896 0.086 Uiso 1 1 calc R U . . .
C64 C 0.3799(18) 1.0283(19) -0.2185(15) 0.035(6) Uani 0.6 1 d . U P A 1
H64 H 0.371724 1.088313 -0.240419 0.042 Uiso 0.6 1 calc R U P A 1
C22 C 0.1137(15) 1.5964(10) -0.3762(7) 0.058(5) Uani 1 1 d . . . . .
H22A H 0.067790 1.629308 -0.357446 0.087 Uiso 1 1 calc R U . . .
H22B H 0.108478 1.607475 -0.430535 0.087 Uiso 1 1 calc R U . . .
H22C H 0.170882 1.614280 -0.363456 0.087 Uiso 1 1 calc R U . . .
C63 C 0.3786(18) 0.9953(19) -0.1407(13) 0.034(6) Uani 0.6 1 d . U P A 1
H63 H 0.369690 1.034300 -0.110113 0.040 Uiso 0.6 1 calc R U P A 1
C65 C 0.3939(15) 0.9690(17) -0.2636(13) 0.032(5) Uani 0.6 1 d . U P A 1
C67 C 0.3988(15) 0.8560(15) -0.1540(12) 0.027(5) Uani 0.6 1 d . U P A 1
H67 H 0.401496 0.795171 -0.134589 0.033 Uiso 0.6 1 calc R U P A 1
C66 C 0.4040(15) 0.8868(15) -0.2294(12) 0.030(5) Uani 0.6 1 d . U P A 1
H66 H 0.415412 0.846869 -0.258783 0.036 Uiso 0.6 1 calc R U P A 1
C69 C 0.4162(16) 0.9495(15) -0.3871(13) 0.034(5) Uani 0.6 1 d . U P A 1
H69A H 0.416433 0.984206 -0.438835 0.051 Uiso 0.6 1 calc R U P A 1
H69B H 0.473432 0.920834 -0.374558 0.051 Uiso 0.6 1 calc R U P A 1
H69C H 0.371467 0.905910 -0.381197 0.051 Uiso 0.6 1 calc R U P A 1
C68 C 0.385(2) 1.0923(19) -0.3760(16) 0.050(7) Uani 0.6 1 d . U P A 1
H68A H 0.372909 1.123557 -0.337795 0.074 Uiso 0.6 1 calc R U P A 1
H68B H 0.437975 1.114439 -0.403372 0.074 Uiso 0.6 1 calc R U P A 1
H68C H 0.335942 1.100393 -0.410765 0.074 Uiso 0.6 1 calc R U P A 1
C93 C 0.343(3) 0.933(2) -0.223(2) 0.046(9) Uani 0.4 1 d . U P A 2
H93 H 0.311948 0.905113 -0.254449 0.055 Uiso 0.4 1 calc R U P A 2
C94 C 0.3904(19) 0.9043(19) -0.1054(15) 0.038(6) Uani 0.6 1 d . U P A 1
N17 N 0.381(2) 1.048(2) -0.3298(17) 0.040(7) Uani 0.4 1 d . U P A 2
C95 C 0.383(2) 1.013(2) -0.254(2) 0.024(6) Uani 0.4 1 d . U P A 2
C96 C 0.405(2) 1.139(2) -0.358(2) 0.040(8) Uani 0.4 1 d . U P A 2
H96A H 0.400114 1.155031 -0.412797 0.061 Uiso 0.4 1 calc R U P A 2
H96B H 0.365159 1.175683 -0.337408 0.061 Uiso 0.4 1 calc R U P A 2
H96C H 0.464765 1.145618 -0.343527 0.061 Uiso 0.4 1 calc R U P A 2
C97 C 0.322(3) 1.017(3) -0.375(2) 0.047(9) Uani 0.4 1 d . U P A 2
H97A H 0.329450 1.049323 -0.427579 0.070 Uiso 0.4 1 calc R U P A 2
H97B H 0.334745 0.955654 -0.370890 0.070 Uiso 0.4 1 calc R U P A 2
H97C H 0.262323 1.025294 -0.359611 0.070 Uiso 0.4 1 calc R U P A 2
C98 C 0.408(2) 1.053(2) -0.202(2) 0.032(8) Uani 0.4 1 d . U P A 2
H98 H 0.426935 1.110821 -0.218003 0.038 Uiso 0.4 1 calc R U P A 2
C99 C 0.406(2) 1.017(2) -0.127(2) 0.026(8) Uani 0.4 1 d . U P A 2
H99 H 0.423837 1.048941 -0.093234 0.031 Uiso 0.4 1 calc R U P A 2
C100 C 0.349(3) 0.896(3) -0.147(2) 0.048(9) Uani 0.4 1 d . U P A 2
H100 H 0.328201 0.838997 -0.127977 0.058 Uiso 0.4 1 calc R U P A 2

loop_
_atom_site_aniso_label
_atom_site_aniso_U_11
_atom_site_aniso_U_22
_atom_site_aniso_U_33
_atom_site_aniso_U_23
_atom_site_aniso_U_13
_atom_site_aniso_U_12
Co2 0.0330(10) 0.0370(10) 0.0130(8) -0.0010(7) 0.0032(7) 0.0049(8)
Co1 0.0587(13) 0.0189(8) 0.0115(7) -0.0042(6) -0.0009(8) 0.0069(8)
P2 0.0338(18) 0.0284(17) 0.0177(15) -0.0065(13) -0.0003(13) 0.0045(14)
P4 0.042(2) 0.045(2) 0.0134(15) 0.0004(14) 0.0050(15) 0.0007(17)
P3 0.048(2) 0.0285(18) 0.0144(14) -0.0007(13) -0.0002(15) -0.0022(16)
P1 0.103(4) 0.043(2) 0.0196(18) -0.0048(16) 0.006(2) 0.028(2)
F18 0.043(5) 0.056(5) 0.019(4) 0.001(4) 0.009(3) 0.002(4)
F7 0.057(5) 0.027(4) 0.027(4) -0.008(3) -0.003(4) 0.008(4)
F20 0.053(5) 0.040(5) 0.027(4) 0.000(4) -0.010(4) -0.004(4)
F8 0.051(5) 0.043(5) 0.018(4) -0.011(3) 0.005(3) -0.006(4)
F24 0.063(6) 0.041(5) 0.024(4) -0.003(4) -0.015(4) 0.009(4)
F11 0.052(5) 0.048(5) 0.017(3) -0.017(3) -0.009(3) 0.006(4)
F19 0.038(5) 0.087(7) 0.019(4) -0.015(4) 0.006(3) -0.003(5)
F21 0.073(6) 0.029(4) 0.030(4) -0.007(3) -0.003(4) -0.011(4)
F22 0.048(5) 0.066(6) 0.023(4) -0.013(4) 0.003(4) -0.003(5)
F16 0.045(5) 0.047(5) 0.031(4) -0.004(4) 0.007(4) 0.006(4)
F23 0.064(6) 0.031(4) 0.028(4) -0.003(3) -0.005(4) -0.003(4)
F14 0.051(6) 0.081(7) 0.011(4) -0.005(4) 0.001(3) 0.014(5)
F12 0.026(4) 0.061(5) 0.025(4) -0.019(4) 0.000(3) 0.001(4)
F17 0.035(5) 0.089(7) 0.022(4) -0.011(4) -0.002(3) -0.006(5)
F15 0.056(6) 0.055(6) 0.029(4) -0.001(4) 0.022(4) -0.007(5)
F9 0.079(6) 0.018(4) 0.030(4) -0.003(3) -0.013(4) 0.010(4)
F13 0.098(8) 0.051(6) 0.023(4) -0.003(4) 0.015(5) 0.016(5)
F6 0.124(9) 0.035(5) 0.032(5) -0.004(4) 0.020(5) 0.031(5)
F10 0.030(4) 0.064(6) 0.042(5) -0.020(4) 0.006(4) -0.008(4)
F2 0.132(10) 0.047(6) 0.025(4) -0.011(4) 0.006(5) -0.006(6)
F3 0.152(12) 0.042(6) 0.036(5) -0.019(4) -0.018(6) 0.024(6)
F1 0.084(8) 0.088(8) 0.050(6) 0.001(6) 0.022(6) 0.037(7)
N12 0.017(5) 0.049(7) 0.011(5) -0.009(4) 0.001(4) 0.000(5)
N13 0.014(5) 0.040(6) 0.021(5) -0.013(4) 0.003(4) -0.001(4)
N11 0.029(6) 0.028(6) 0.016(5) -0.006(4) 0.006(4) -0.003(5)
F5 0.070(7) 0.108(9) 0.026(5) -0.014(5) 0.004(5) 0.005(6)
F4 0.086(8) 0.050(6) 0.094(8) -0.030(6) -0.032(7) 0.027(6)
N2 0.033(4) 0.017(4) 0.021(4) -0.009(3) 0.001(3) 0.000(3)
N6 0.056(8) 0.016(5) 0.018(5) -0.002(4) 0.006(5) 0.009(5)
N14 0.032(6) 0.027(6) 0.016(5) 0.000(4) -0.002(4) 0.002(5)
N3 0.058(8) 0.020(5) 0.016(5) 0.004(4) 0.002(5) -0.004(5)
N5 0.026(2) 0.025(2) 0.024(2) -0.0067(11) 0.0002(10) -0.0009(10)
N10 0.017(5) 0.035(6) 0.027(5) -0.005(5) -0.001(4) 0.003(4)
N1 0.037(6) 0.039(6) 0.011(5) -0.003(4) 0.001(4) 0.009(5)
N8 0.058(8) 0.036(6) 0.009(5) -0.002(4) -0.003(5) -0.001(6)
N4 0.061(8) 0.030(6) 0.015(5) -0.009(4) -0.006(5) 0.018(6)
N9 0.041(7) 0.039(7) 0.027(6) -0.005(5) 0.009(5) 0.005(6)
C6 0.044(8) 0.016(6) 0.027(6) -0.015(5) 0.006(6) -0.004(6)
C34 0.036(8) 0.036(7) 0.009(5) -0.004(5) 0.009(5) 0.002(6)
N7 0.053(8) 0.046(7) 0.018(5) -0.011(5) 0.001(5) -0.020(6)
C75 0.020(6) 0.033(7) 0.020(6) -0.009(5) 0.007(5) 0.002(5)
C38 0.063(10) 0.012(6) 0.014(6) 0.004(4) 0.014(6) -0.003(6)
C11 0.040(8) 0.027(7) 0.014(5) -0.005(5) -0.005(5) 0.006(6)
C74 0.037(8) 0.024(7) 0.028(7) -0.011(5) 0.003(6) 0.001(6)
C57 0.019(6) 0.057(9) 0.015(6) -0.004(6) 0.004(5) 0.008(6)
C78 0.018(6) 0.038(7) 0.019(6) -0.004(5) 0.001(5) 0.001(5)
C71 0.038(8) 0.015(6) 0.029(6) -0.009(5) -0.007(6) 0.013(5)
C10 0.047(8) 0.013(6) 0.018(6) -0.002(5) 0.002(5) 0.003(5)
N16 0.058(9) 0.064(9) 0.015(5) -0.005(6) -0.002(6) 0.008(7)
C33 0.039(8) 0.022(6) 0.021(6) 0.002(5) 0.003(5) 0.001(6)
C4 0.034(7) 0.015(6) 0.022(6) 0.001(5) -0.004(5) -0.001(5)
C9 0.034(6) 0.017(5) 0.020(5) -0.011(4) 0.000(4) 0.001(4)
C40 0.041(8) 0.025(7) 0.025(6) -0.009(5) 0.009(6) -0.005(6)
C79 0.034(7) 0.030(7) 0.017(6) -0.007(5) -0.008(5) 0.006(6)
C52 0.016(6) 0.034(7) 0.033(7) 0.007(6) -0.002(5) 0.004(5)
C61 0.062(10) 0.032(7) 0.017(6) -0.005(5) 0.000(6) 0.017(7)
C5 0.027(7) 0.032(7) 0.011(5) -0.003(5) 0.003(5) 0.003(5)
C1 0.043(8) 0.028(7) 0.010(5) -0.005(5) -0.005(5) 0.005(6)
C37 0.040(9) 0.046(9) 0.018(6) 0.006(6) -0.004(6) 0.003(7)
C85 0.018(6) 0.036(7) 0.023(6) -0.005(5) 0.002(5) 0.001(5)
C8 0.025(6) 0.014(5) 0.026(6) -0.005(5) 0.002(5) -0.003(5)
C56 0.012(6) 0.059(9) 0.015(6) 0.004(6) 0.003(5) 0.007(6)
C72 0.033(7) 0.021(6) 0.033(7) -0.009(5) 0.006(6) -0.002(5)
C35 0.068(11) 0.027(7) 0.017(6) 0.004(5) -0.001(7) 0.008(7)
C70 0.026(7) 0.033(7) 0.026(6) -0.011(5) -0.007(5) 0.008(6)
C31 0.058(9) 0.020(6) 0.010(5) -0.002(5) -0.004(6) 0.007(6)
C29 0.042(8) 0.031(7) 0.020(6) -0.009(5) -0.015(6) 0.009(6)
C30 0.043(8) 0.031(7) 0.015(6) -0.001(5) 0.006(5) 0.004(6)
C7 0.037(8) 0.026(6) 0.018(6) -0.007(5) -0.007(5) 0.003(6)
C51 0.021(7) 0.046(8) 0.022(6) 0.011(6) 0.002(5) 0.005(6)
C32 0.044(8) 0.023(6) 0.016(6) -0.009(5) -0.004(5) -0.001(6)
C44 0.055(9) 0.031(7) 0.025(7) -0.013(6) -0.002(6) 0.005(7)
C76 0.020(6) 0.047(8) 0.022(6) -0.011(6) 0.010(5) 0.004(6)
C73 0.036(8) 0.035(7) 0.019(6) -0.011(5) 0.004(5) 0.005(6)
C19 0.042(8) 0.013(5) 0.016(5) -0.001(4) 0.001(5) -0.007(5)
C43 0.054(9) 0.028(7) 0.017(6) -0.005(5) 0.007(6) -0.001(6)
C16 0.029(7) 0.020(6) 0.021(5) -0.013(5) -0.008(5) -0.001(5)
C41 0.042(8) 0.055(9) 0.013(6) -0.014(6) 0.006(5) -0.003(7)
C2 0.040(8) 0.039(8) 0.020(6) -0.004(5) -0.005(6) 0.004(6)
C86 0.028(7) 0.049(9) 0.013(6) -0.005(6) 0.003(5) 0.006(6)
C54 0.024(7) 0.066(10) 0.020(6) 0.011(6) -0.003(5) -0.013(7)
C15 0.063(10) 0.012(6) 0.017(6) 0.000(5) -0.003(6) 0.008(6)
C39 0.053(9) 0.032(7) 0.006(5) -0.007(5) 0.003(5) 0.001(6)
C36 0.063(10) 0.044(9) 0.016(6) -0.008(6) 0.002(6) -0.009(8)
C80 0.037(8) 0.042(8) 0.013(5) -0.011(5) -0.002(5) 0.000(6)
C87 0.040(8) 0.044(8) 0.015(6) -0.009(6) 0.003(5) 0.001(6)
C55 0.022(4) 0.038(5) 0.023(4) -0.001(4) -0.003(4) -0.006(4)
C60 0.050(9) 0.040(8) 0.018(6) -0.008(6) 0.010(6) -0.001(7)
C17 0.053(9) 0.017(6) 0.026(6) -0.012(5) -0.017(6) 0.001(6)
C45 0.059(10) 0.054(10) 0.013(6) -0.010(6) -0.006(6) 0.006(8)
C27 0.053(10) 0.053(9) 0.015(6) -0.012(6) 0.001(6) 0.011(8)
C53 0.033(8) 0.043(8) 0.024(6) 0.014(6) -0.003(6) -0.006(6)
C90 0.038(8) 0.025(7) 0.021(6) -0.002(5) 0.004(5) 0.007(6)
C20 0.034(7) 0.049(8) 0.018(6) -0.015(5) 0.003(5) -0.002(6)
C77 0.014(6) 0.030(7) 0.022(6) -0.002(5) 0.005(5) 0.002(5)
C84 0.052(9) 0.032(7) 0.012(6) -0.007(5) 0.002(6) -0.010(6)
C14 0.060(10) 0.018(6) 0.023(6) 0.000(5) 0.000(6) 0.004(6)
C21 0.036(7) 0.037(7) 0.015(5) -0.004(5) -0.001(5) -0.001(6)
C58 0.062(11) 0.061(11) 0.016(6) -0.015(7) 0.006(7) -0.006(8)
C3 0.041(8) 0.025(7) 0.031(7) -0.007(5) -0.005(6) -0.001(6)
C88 0.031(7) 0.068(10) 0.011(5) -0.006(6) 0.003(5) -0.001(7)
C24 0.040(8) 0.061(10) 0.015(6) -0.020(6) -0.006(6) 0.019(7)
C18 0.055(9) 0.020(6) 0.020(6) -0.007(5) -0.003(6) -0.005(6)
C42 0.037(5) 0.035(5) 0.022(4) -0.014(4) -0.001(4) 0.006(4)
C28 0.064(10) 0.021(6) 0.017(6) -0.012(5) 0.004(6) 0.005(6)
C12 0.052(9) 0.029(7) 0.021(6) -0.012(5) 0.007(6) -0.001(6)
C47 0.039(8) 0.035(8) 0.036(7) 0.002(6) 0.017(6) 0.001(6)
C50 0.027(8) 0.045(9) 0.046(9) 0.013(7) 0.006(6) 0.003(6)
C13 0.071(11) 0.016(6) 0.025(7) -0.013(5) -0.002(7) 0.003(6)
C91 0.096(15) 0.059(11) 0.018(7) -0.014(7) 0.011(8) 0.006(10)
C89 0.052(9) 0.032(8) 0.022(6) -0.004(6) 0.005(6) 0.001(7)
C59 0.055(10) 0.062(11) 0.024(7) -0.016(7) 0.022(7) -0.014(8)
C81 0.033(7) 0.045(8) 0.018(6) -0.012(6) -0.003(5) 0.013(6)
C82 0.023(7) 0.064(10) 0.015(6) -0.013(6) -0.003(5) 0.009(6)
C23 0.044(9) 0.069(10) 0.014(6) -0.011(6) 0.002(5) -0.010(7)
C26 0.051(10) 0.045(9) 0.028(7) -0.012(6) 0.006(6) 0.003(7)
C62 0.002(5) 0.002(5) 0.002(5) -0.0006(15) -0.0001(10) -0.0002(10)
N15 0.035(5) 0.035(5) 0.035(5) -0.0087(15) 0.0001(10) -0.0009(10)
C83 0.028(7) 0.071(11) 0.018(6) -0.005(6) 0.004(5) -0.011(7)
C25 0.055(10) 0.065(10) 0.018(6) -0.019(7) -0.014(6) 0.021(8)
C48 0.061(11) 0.026(8) 0.063(10) -0.017(7) 0.016(9) -0.001(7)
C49 0.062(12) 0.028(8) 0.068(11) -0.008(8) 0.026(9) -0.003(8)
C92 0.109(17) 0.049(10) 0.018(7) -0.006(7) 0.004(8) 0.009(10)
C46 0.081(14) 0.061(12) 0.024(7) -0.002(7) 0.001(8) -0.007(10)
C64 0.040(10) 0.037(9) 0.023(9) 0.001(7) 0.008(8) 0.006(8)
C22 0.115(16) 0.035(8) 0.015(6) 0.011(6) -0.012(8) -0.021(9)
C63 0.035(10) 0.042(10) 0.021(8) -0.003(7) 0.003(7) 0.005(8)
C65 0.031(7) 0.036(7) 0.031(6) -0.010(5) 0.003(5) 0.002(5)
C67 0.027(5) 0.027(5) 0.027(5) -0.0067(15) 0.0001(10) -0.0008(10)
C66 0.030(5) 0.030(5) 0.030(5) -0.0075(16) 0.0000(10) -0.0009(10)
C69 0.034(5) 0.035(5) 0.033(5) -0.008(2) 0.001(2) -0.001(2)
C68 0.050(7) 0.050(7) 0.049(7) -0.012(3) 0.000(2) -0.001(2)
C93 0.046(9) 0.046(9) 0.046(9) -0.012(2) -0.0001(10) -0.0015(11)
C94 0.038(7) 0.039(6) 0.038(6) -0.0096(19) 0.0001(10) -0.0011(11)
N17 0.040(7) 0.040(7) 0.040(7) -0.0098(19) -0.0001(10) -0.0015(11)
C95 0.024(6) 0.024(6) 0.024(6) -0.0060(19) -0.0001(10) -0.0009(11)
C96 0.040(8) 0.040(8) 0.040(8) -0.010(3) 0.000(2) -0.002(2)
C97 0.047(9) 0.047(9) 0.047(9) -0.012(3) 0.000(2) -0.002(2)
C98 0.035(12) 0.026(11) 0.031(11) -0.003(8) 0.007(9) -0.008(9)
C99 0.033(12) 0.018(11) 0.026(11) -0.007(8) 0.003(8) -0.003(8)
C100 0.050(12) 0.047(12) 0.048(12) -0.011(9) -0.002(9) -0.011(9)

loop_
_atom_type_symbol
_atom_type_description
_atom_type_scat_dispersion_real
_atom_type_scat_dispersion_imag
_atom_type_scat_source
C C 0.0033 0.0016 'International Tables Vol C Tables 4.2.6.8 and 6.1.1.4'
H H 0.0000 0.0000 'International Tables Vol C Tables 4.2.6.8 and 6.1.1.4'
Co Co 0.3494 0.9721 'International Tables Vol C Tables 4.2.6.8 and 6.1.1.4'
F F 0.0171 0.0103 'International Tables Vol C Tables 4.2.6.8 and 6.1.1.4'
N N 0.0061 0.0033 'International Tables Vol C Tables 4.2.6.8 and 6.1.1.4'
P P 0.1023 0.0942 'International Tables Vol C Tables 4.2.6.8 and 6.1.1.4'

loop_
_exptl_crystal_face_index_h
_exptl_crystal_face_index_k
_exptl_crystal_face_index_l
_exptl_crystal_face_perp_dist
-1.00 0.00 -1.00 0.0290
-1.00 -1.00 0.00 0.1020
-1.00 1.00 1.00 0.1140
-1.00 0.00 1.00 0.0390
0.00 1.00 -1.00 0.1040
0.00 0.00 1.00 0.0400
0.00 0.00 -1.00 0.0140
0.00 -1.00 -1.00 0.0790
1.00 0.00 1.00 0.0380
1.00 1.00 0.00 0.0960
1.00 -1.00 -1.00 0.0620
1.00 0.00 -1.00 0.0500
1.00 1.00 -1.00 0.0770
1.00 1.00 1.00 0.0900

loop_
_geom_angle_atom_site_label_1
_geom_angle_atom_site_label_2
_geom_angle_atom_site_label_3
_geom_angle
_geom_angle_site_symmetry_1
_geom_angle_site_symmetry_3
_geom_angle_publ_flag
N12 Co2 N14 155.5(4) . . ?
N13 Co2 N12 78.8(4) . . ?
N13 Co2 N11 100.2(4) . . ?
N13 Co2 N14 77.2(4) . . ?
N13 Co2 N9 97.0(5) . . ?
N11 Co2 N12 92.4(4) . . ?
N11 Co2 N14 87.2(4) . . ?
N11 Co2 N9 162.8(4) . . ?
N10 Co2 N12 103.4(4) . . ?
N10 Co2 N13 177.1(5) . . ?
N10 Co2 N11 81.6(4) . . ?
N10 Co2 N14 100.7(4) . . ?
N10 Co2 N9 81.2(5) . . ?
N9 Co2 N12 90.5(5) . . ?
N9 Co2 N14 97.1(5) . . ?
N2 Co1 N6 103.5(4) . . ?
N2 Co1 N3 80.8(4) . . ?
N2 Co1 N5 178.1(4) . . ?
N2 Co1 N1 81.0(4) . . ?
N2 Co1 N4 100.0(4) . . ?
N3 Co1 N6 92.8(5) . . ?
N3 Co1 N4 88.1(5) . . ?
N5 Co1 N6 77.0(4) . . ?
N5 Co1 N3 101.0(4) . . ?
N5 Co1 N1 97.3(4) . . ?
N5 Co1 N4 79.5(4) . . ?
N1 Co1 N6 90.6(4) . . ?
N1 Co1 N3 161.7(4) . . ?
N1 Co1 N4 95.9(5) . . ?
N4 Co1 N6 156.3(4) . . ?
F8 P2 F7 89.7(4) . . ?
F8 P2 F11 179.6(5) . . ?
F8 P2 F12 90.5(4) . . ?
F8 P2 F9 90.5(4) . . ?
F8 P2 F10 89.8(5) . . ?
F11 P2 F7 90.2(4) . . ?
F11 P2 F10 89.8(5) . . ?
F12 P2 F7 90.3(5) . . ?
F12 P2 F11 89.9(4) . . ?
F12 P2 F9 90.3(5) . . ?
F12 P2 F10 179.4(5) . . ?
F9 P2 F7 179.3(6) . . ?
F9 P2 F11 89.6(4) . . ?
F9 P2 F10 90.2(5) . . ?
F10 P2 F7 89.1(5) . . ?
F18 P4 F16 89.9(5) . . ?
F18 P4 F14 89.7(5) . . ?
F18 P4 F13 88.7(5) . . ?
F16 P4 F13 178.3(6) . . ?
F14 P4 F16 89.7(5) . . ?
F14 P4 F13 89.3(5) . . ?
F17 P4 F18 89.1(5) . . ?
F17 P4 F16 90.9(5) . . ?
F17 P4 F14 178.7(5) . . ?
F17 P4 F15 90.6(5) . . ?
F17 P4 F13 90.0(6) . . ?
F15 P4 F18 179.0(6) . . ?
F15 P4 F16 91.1(5) . . ?
F15 P4 F14 90.6(5) . . ?
F15 P4 F13 90.3(5) . . ?
F24 P3 F20 179.0(5) . . ?
F24 P3 F19 90.9(5) . . ?
F24 P3 F21 90.7(5) . . ?
F24 P3 F22 90.5(5) . . ?
F24 P3 F23 91.1(5) . . ?
F19 P3 F20 89.9(5) . . ?
F19 P3 F21 90.4(5) . . ?
F19 P3 F22 178.3(6) . . ?
F21 P3 F20 89.9(5) . . ?
F21 P3 F22 90.6(5) . . ?
F22 P3 F20 88.7(5) . . ?
F23 P3 F20 88.3(5) . . ?
F23 P3 F19 91.4(5) . . ?
F23 P3 F21 177.5(6) . . ?
F23 P3 F22 87.6(5) . . ?
F6 P1 F1 91.0(6) . . ?
F6 P1 F4 89.8(7) . . ?
F2 P1 F6 90.5(6) . . ?
F2 P1 F3 89.1(5) . . ?
F2 P1 F1 88.2(7) . . ?
F2 P1 F5 175.4(7) . . ?
F2 P1 F4 94.7(7) . . ?
F3 P1 F6 179.4(8) . . ?
F3 P1 F1 89.5(7) . . ?
F3 P1 F5 90.1(6) . . ?
F3 P1 F4 89.7(7) . . ?
F5 P1 F6 90.3(6) . . ?
F5 P1 F1 87.3(6) . . ?
F5 P1 F4 89.8(6) . . ?
F4 P1 F1 177.0(7) . . ?
C74 N12 Co2 112.0(8) . . ?
C70 N12 Co2 130.8(8) . . ?
C70 N12 C74 117.1(11) . . ?
C75 N13 Co2 117.3(8) . . ?
C79 N13 Co2 121.0(8) . . ?
C79 N13 C75 121.2(10) . . ?
C57 N11 Co2 113.4(9) . . ?
C61 N11 Co2 128.0(8) . . ?
C61 N11 C57 118.5(11) . . ?
C6 N2 Co1 119.6(8) . . ?
C6 N2 C10 121.2(10) . . ?
C10 N2 Co1 119.1(8) . . ?
C34 N6 Co1 112.3(9) . . ?
C38 N6 Co1 130.8(9) . . ?
C38 N6 C34 117.0(12) . . ?
C80 N14 Co2 111.2(9) . . ?
C84 N14 Co2 129.2(9) . . ?
C84 N14 C80 117.7(11) . . ?
C11 N3 Co1 114.7(8) . . ?
C15 N3 Co1 128.2(8) . . ?
C15 N3 C11 116.8(11) . . ?
C33 N5 Co1 121.3(9) . . ?
C33 N5 C29 119.4(11) . . ?
C29 N5 Co1 118.9(8) . . ?
C52 N10 Co2 119.5(9) . . ?
C56 N10 Co2 119.9(9) . . ?
C56 N10 C52 120.6(11) . . ?
C5 N1 Co1 114.5(8) . . ?
C1 N1 Co1 129.0(8) . . ?
C1 N1 C5 116.1(11) . . ?
C42 N8 C45 119.0(12) . . ?
C42 N8 C46 119.9(12) . . ?
C46 N8 C45 115.4(11) . . ?
C24 N4 Co1 130.8(9) . . ?
C24 N4 C28 115.4(14) . . ?
C28 N4 Co1 111.5(10) . . ?
C51 N9 Co2 114.1(10) . . ?
C47 N9 Co2 129.6(10) . . ?
C47 N9 C51 116.2(13) . . ?
N2 C6 C5 113.6(11) . . ?
N2 C6 C7 119.9(10) . . ?
C7 C6 C5 126.5(11) . . ?
N6 C34 C33 113.4(12) . . ?
N6 C34 C35 121.0(12) . . ?
C35 C34 C33 125.6(11) . . ?
C19 N7 C23 118.9(11) . . ?
C19 N7 C22 119.4(11) . . ?
C22 N7 C23 121.1(11) . . ?
N13 C75 C74 116.2(10) . . ?
N13 C75 C76 119.2(11) . . ?
C76 C75 C74 124.6(11) . . ?
N6 C38 H38 117.7 . . ?
N6 C38 C37 124.6(12) . . ?
C37 C38 H38 117.7 . . ?
N3 C11 C10 112.0(11) . . ?
N3 C11 C12 121.6(11) . . ?
C12 C11 C10 126.4(11) . . ?
N12 C74 C75 114.5(11) . . ?
N12 C74 C73 121.3(12) . . ?
C73 C74 C75 124.0(12) . . ?
N11 C57 C56 113.2(12) . . ?
N11 C57 C58 120.7(13) . . ?
C58 C57 C56 126.1(12) . . ?
C79 C78 H78 120.2 . . ?
C77 C78 H78 120.2 . . ?
C77 C78 C79 119.6(12) . . ?
C72 C71 H71 121.7 . . ?
C70 C71 H71 121.7 . . ?
C70 C71 C72 116.6(12) . . ?
N2 C10 C11 113.2(10) . . ?
N2 C10 C9 120.4(10) . . ?
C9 C10 C11 126.3(11) . . ?
C88 N16 C91 119.1(13) . . ?
C88 N16 C92 119.7(13) . . ?
C92 N16 C91 114.2(12) . . ?
N5 C33 C34 114.7(11) . . ?
N5 C33 C32 121.4(12) . . ?
C32 C33 C34 123.8(13) . . ?
C5 C4 H4 120.3 . . ?
C5 C4 C3 119.4(11) . . ?
C3 C4 H4 120.3 . . ?
C10 C9 H9 119.6 . . ?
C10 C9 C8 120.8(10) . . ?
C8 C9 H9 119.6 . . ?
C41 C40 H40 120.2 . . ?
C39 C40 H40 120.2 . . ?
C39 C40 C41 119.6(13) . . ?
N13 C79 C78 121.2(12) . . ?
N13 C79 C80 114.5(10) . . ?
C78 C79 C80 124.3(11) . . ?
N10 C52 C51 112.3(11) . . ?
N10 C52 C53 121.7(14) . . ?
C53 C52 C51 126.0(13) . . ?
N11 C61 H61 119.2 . . ?
N11 C61 C60 121.6(12) . . ?
C60 C61 H61 119.2 . . ?
N1 C5 C6 111.2(11) . . ?
C4 C5 N1 121.9(11) . . ?
C4 C5 C6 126.9(11) . . ?
N1 C1 H1 117.6 . . ?
N1 C1 C2 124.8(11) . . ?
C2 C1 H1 117.6 . . ?
C38 C37 H37 121.0 . . ?
C38 C37 C36 118.1(14) . . ?
C36 C37 H37 121.0 . . ?
C86 C85 C77 118.6(11) . . ?
C90 C85 C86 119.8(11) . . ?
C90 C85 C77 121.6(11) . . ?
C9 C8 C16 121.4(10) . . ?
C7 C8 C9 116.3(11) . . ?
C7 C8 C16 122.3(10) . . ?
N10 C56 C57 111.8(10) . . ?
N10 C56 C55 121.6(13) . . ?
C55 C56 C57 126.6(13) . . ?
C71 C72 H72 120.0 . . ?
C73 C72 C71 120.0(13) . . ?
C73 C72 H72 120.0 . . ?
C34 C35 H35 119.6 . . ?
C36 C35 C34 120.9(12) . . ?
C36 C35 H35 119.6 . . ?
N12 C70 C71 125.0(12) . . ?
N12 C70 H70 117.5 . . ?
C71 C70 H70 117.5 . . ?
C30 C31 C39 121.8(13) . . ?
C32 C31 C30 117.1(11) . . ?
C32 C31 C39 121.1(13) . . ?
N5 C29 C30 122.1(12) . . ?
N5 C29 C28 115.4(11) . . ?
C30 C29 C28 122.5(14) . . ?
C31 C30 C29 119.6(13) . . ?
C31 C30 H30 120.2 . . ?
C29 C30 H30 120.2 . . ?
C6 C7 H7 119.3 . . ?
C8 C7 C6 121.3(11) . . ?
C8 C7 H7 119.3 . . ?
N9 C51 C52 112.9(13) . . ?
C50 C51 N9 122.1(14) . . ?
C50 C51 C52 125.0(12) . . ?
C33 C32 H32 119.8 . . ?
C31 C32 C33 120.4(12) . . ?
C31 C32 H32 119.8 . . ?
C43 C44 H44 120.1 . . ?
C39 C44 H44 120.1 . . ?
C39 C44 C43 119.8(14) . . ?
C75 C76 H76 119.8 . . ?
C77 C76 C75 120.5(11) . . ?
C77 C76 H76 119.8 . . ?
C74 C73 H73 120.1 . . ?
C72 C73 C74 119.9(12) . . ?
C72 C73 H73 120.1 . . ?
N7 C19 C20 121.0(11) . . ?
N7 C19 C18 122.6(11) . . ?
C18 C19 C20 116.4(11) . . ?
C44 C43 H43 118.4 . . ?
C42 C43 C44 123.1(14) . . ?
C42 C43 H43 118.4 . . ?
C17 C16 C8 121.5(10) . . ?
C17 C16 C21 119.2(11) . . ?
C21 C16 C8 119.3(11) . . ?
C40 C41 H41 118.8 . . ?
C40 C41 C42 122.5(13) . . ?
C42 C41 H41 118.8 . . ?
C1 C2 H2 121.0 . . ?
C1 C2 C3 118.1(12) . . ?
C3 C2 H2 121.0 . . ?
C85 C86 H86 120.2 . . ?
C87 C86 C85 119.7(12) . . ?
C87 C86 H86 120.2 . . ?
C55 C54 C53 118.9(12) . . ?
C55 C54 C62 129.8(17) . . ?
C55 C54 C94 110.7(17) . . ?
C53 C54 C62 111.2(15) . . ?
C53 C54 C94 130.1(17) . . ?
N3 C15 H15 117.8 . . ?
C14 C15 N3 124.4(12) . . ?
C14 C15 H15 117.8 . . ?
C40 C39 C31 119.3(12) . . ?
C44 C39 C40 119.3(11) . . ?
C44 C39 C31 121.3(12) . . ?
C37 C36 H36 120.8 . . ?
C35 C36 C37 118.4(15) . . ?
C35 C36 H36 120.8 . . ?
N14 C80 C79 113.8(11) . . ?
C81 C80 N14 122.4(12) . . ?
C81 C80 C79 123.7(11) . . ?
C86 C87 H87 119.9 . . ?
C86 C87 C88 120.2(12) . . ?
C88 C87 H87 119.9 . . ?
C56 C55 H55 120.3 . . ?
C54 C55 C56 119.3(13) . . ?
C54 C55 H55 120.3 . . ?
C61 C60 H60 119.9 . . ?
C61 C60 C59 120.2(14) . . ?
C59 C60 H60 119.9 . . ?
C16 C17 H17 119.7 . . ?
C16 C17 C18 120.5(11) . . ?
C18 C17 H17 119.7 . . ?
N8 C45 H45A 109.5 . . ?
N8 C45 H45B 109.5 . . ?
N8 C45 H45C 109.5 . . ?
H45A C45 H45B 109.5 . . ?
H45A C45 H45C 109.5 . . ?
H45B C45 H45C 109.5 . . ?
C28 C27 H27 119.8 . . ?
C26 C27 H27 119.8 . . ?
C26 C27 C28 120.5(13) . . ?
C52 C53 C54 117.8(13) . . ?
C52 C53 H53 121.1 . . ?
C54 C53 H53 121.1 . . ?
C85 C90 H90 119.2 . . ?
C85 C90 C89 121.5(12) . . ?
C89 C90 H90 119.2 . . ?
C19 C20 H20 119.3 . . ?
C21 C20 C19 121.5(12) . . ?
C21 C20 H20 119.3 . . ?
C78 C77 C85 122.0(11) . . ?
C76 C77 C78 118.2(11) . . ?
C76 C77 C85 119.7(10) . . ?
N14 C84 H84 118.0 . . ?
N14 C84 C83 124.1(12) . . ?
C83 C84 H84 118.0 . . ?
C15 C14 H14 121.0 . . ?
C15 C14 C13 117.9(12) . . ?
C13 C14 H14 121.0 . . ?
C16 C21 C20 120.5(13) . . ?
C16 C21 H21 119.7 . . ?
C20 C21 H21 119.7 . . ?
C57 C58 H58 119.9 . . ?
C59 C58 C57 120.1(13) . . ?
C59 C58 H58 119.9 . . ?
C4 C3 H3 120.1 . . ?
C2 C3 C4 119.7(13) . . ?
C2 C3 H3 120.1 . . ?
N16 C88 C87 119.9(13) . . ?
N16 C88 C89 121.1(13) . . ?
C89 C88 C87 119.0(11) . . ?
N4 C24 H24 117.5 . . ?
N4 C24 C25 125.1(13) . . ?
C25 C24 H24 117.5 . . ?
C19 C18 C17 121.8(11) . . ?
C19 C18 H18 119.1 . . ?
C17 C18 H18 119.1 . . ?
N8 C42 C41 122.3(13) . . ?
C43 C42 N8 122.0(13) . . ?
C43 C42 C41 115.7(12) . . ?
N4 C28 C29 113.0(13) . . ?
N4 C28 C27 122.0(13) . . ?
C27 C28 C29 124.7(12) . . ?
C11 C12 H12 120.2 . . ?
C13 C12 C11 119.6(12) . . ?
C13 C12 H12 120.2 . . ?
N9 C47 H47 118.4 . . ?
N9 C47 C48 123.3(14) . . ?
C48 C47 H47 118.4 . . ?
C51 C50 H50 119.9 . . ?
C49 C50 C51 120.2(14) . . ?
C49 C50 H50 119.9 . . ?
C14 C13 H13 120.2 . . ?
C12 C13 C14 119.5(12) . . ?
C12 C13 H13 120.2 . . ?
N16 C91 H91A 109.5 . . ?
N16 C91 H91B 109.5 . . ?
N16 C91 H91C 109.5 . . ?
H91A C91 H91B 109.5 . . ?
H91A C91 H91C 109.5 . . ?
H91B C91 H91C 109.5 . . ?
C90 C89 C88 119.7(13) . . ?
C90 C89 H89 120.1 . . ?
C88 C89 H89 120.1 . . ?
C60 C59 H59 120.7 . . ?
C58 C59 C60 118.6(15) . . ?
C58 C59 H59 120.7 . . ?
C80 C81 H81 119.9 . . ?
C80 C81 C82 120.1(12) . . ?
C82 C81 H81 119.9 . . ?
C81 C82 H82 120.7 . . ?
C81 C82 C83 118.5(13) . . ?
C83 C82 H82 120.7 . . ?
N7 C23 H23A 109.5 . . ?
N7 C23 H23B 109.5 . . ?
N7 C23 H23C 109.5 . . ?
H23A C23 H23B 109.5 . . ?
H23A C23 H23C 109.5 . . ?
H23B C23 H23C 109.5 . . ?
C27 C26 H26 120.7 . . ?
C27 C26 C25 118.7(16) . . ?
C25 C26 H26 120.7 . . ?
C99 C62 C54 128(2) . . ?
C100 C62 C54 115(3) . . ?
C100 C62 C99 117(3) . . ?
C65 N15 C68 122(2) . . ?
C69 N15 C65 122(2) . . ?
C69 N15 C68 116(2) . . ?
C84 C83 C82 116.9(12) . . ?
C84 C83 H83 121.5 . . ?
C82 C83 H83 121.5 . . ?
C24 C25 C26 118.3(14) . . ?
C24 C25 H25 120.9 . . ?
C26 C25 H25 120.9 . . ?
C47 C48 H48 120.6 . . ?
C47 C48 C49 118.8(15) . . ?
C49 C48 H48 120.6 . . ?
C50 C49 C48 119.4(15) . . ?
C50 C49 H49 120.3 . . ?
C48 C49 H49 120.3 . . ?
N16 C92 H92A 109.5 . . ?
N16 C92 H92B 109.5 . . ?
N16 C92 H92C 109.5 . . ?
H92A C92 H92B 109.5 . . ?
H92A C92 H92C 109.5 . . ?
H92B C92 H92C 109.5 . . ?
N8 C46 H46A 109.5 . . ?
N8 C46 H46B 109.5 . . ?
N8 C46 H46C 109.5 . . ?
H46A C46 H46B 109.5 . . ?
H46A C46 H46C 109.5 . . ?
H46B C46 H46C 109.5 . . ?
C63 C64 H64 121.0 . . ?
C63 C64 C65 118(2) . . ?
C65 C64 H64 121.0 . . ?
N7 C22 H22A 109.5 . . ?
N7 C22 H22B 109.5 . . ?
N7 C22 H22C 109.5 . . ?
H22A C22 H22B 109.5 . . ?
H22A C22 H22C 109.5 . . ?
H22B C22 H22C 109.5 . . ?
C64 C63 H63 118.7 . . ?
C64 C63 C94 123(3) . . ?
C94 C63 H63 118.7 . . ?
N15 C65 C64 119(2) . . ?
C66 C65 N15 124(2) . . ?
C66 C65 C64 118(2) . . ?
C66 C67 H67 117.4 . . ?
C94 C67 H67 117.4 . . ?
C94 C67 C66 125(2) . . ?
C65 C66 C67 123(2) . . ?
C65 C66 H66 118.4 . . ?
C67 C66 H66 118.4 . . ?
N15 C69 H69A 109.5 . . ?
N15 C69 H69B 109.5 . . ?
N15 C69 H69C 109.5 . . ?
H69A C69 H69B 109.5 . . ?
H69A C69 H69C 109.5 . . ?
H69B C69 H69C 109.5 . . ?
N15 C68 H68A 109.5 . . ?
N15 C68 H68B 109.5 . . ?
N15 C68 H68C 109.5 . . ?
H68A C68 H68B 109.5 . . ?
H68A C68 H68C 109.5 . . ?
H68B C68 H68C 109.5 . . ?
C95 C93 H93 120.4 . . ?
C100 C93 H93 120.4 . . ?
C100 C93 C95 119(4) . . ?
C63 C94 C54 114(2) . . ?
C67 C94 C54 133(2) . . ?
C67 C94 C63 113(2) . . ?
C95 N17 C96 118(3) . . ?
C95 N17 C97 121(3) . . ?
C97 N17 C96 115(3) . . ?
N17 C95 C93 120(3) . . ?
C98 C95 C93 113(3) . . ?
C98 C95 N17 126(3) . . ?
N17 C96 H96A 109.5 . . ?
N17 C96 H96B 109.5 . . ?
N17 C96 H96C 109.5 . . ?
H96A C96 H96B 109.5 . . ?
H96A C96 H96C 109.5 . . ?
H96B C96 H96C 109.5 . . ?
N17 C97 H97A 109.5 . . ?
N17 C97 H97B 109.5 . . ?
N17 C97 H97C 109.5 . . ?
H97A C97 H97B 109.5 . . ?
H97A C97 H97C 109.5 . . ?
H97B C97 H97C 109.5 . . ?
C95 C98 H98 118.1 . . ?
C95 C98 C99 124(3) . . ?
C99 C98 H98 118.1 . . ?
C62 C99 H99 119.4 . . ?
C98 C99 C62 121(3) . . ?
C98 C99 H99 119.4 . . ?
C62 C100 C93 124(4) . . ?
C62 C100 H100 118.1 . . ?
C93 C100 H100 118.1 . . ?

loop_
_geom_bond_atom_site_label_1
_geom_bond_atom_site_label_2
_geom_bond_distance
_geom_bond_site_symmetry_2
_geom_bond_publ_flag
Co2 N12 2.177(10) . ?
Co2 N13 1.958(10) . ?
Co2 N11 1.971(11) . ?
Co2 N14 2.198(11) . ?
Co2 N10 1.871(10) . ?
Co2 N9 1.975(13) . ?
Co1 N2 1.866(10) . ?
Co1 N6 2.153(13) . ?
Co1 N3 1.976(11) . ?
Co1 N5 1.936(10) . ?
Co1 N1 1.971(12) . ?
Co1 N4 2.143(14) . ?
P2 F7 1.618(8) . ?
P2 F8 1.581(8) . ?
P2 F11 1.603(7) . ?
P2 F12 1.589(9) . ?
P2 F9 1.591(8) . ?
P2 F10 1.607(9) . ?
P4 F18 1.598(8) . ?
P4 F16 1.610(9) . ?
P4 F14 1.605(9) . ?
P4 F17 1.581(9) . ?
P4 F15 1.589(9) . ?
P4 F13 1.620(10) . ?
P3 F20 1.613(9) . ?
P3 F24 1.582(8) . ?
P3 F19 1.590(8) . ?
P3 F21 1.593(9) . ?
P3 F22 1.607(9) . ?
P3 F23 1.586(9) . ?
P1 F6 1.584(11) . ?
P1 F2 1.564(9) . ?
P1 F3 1.575(12) . ?
P1 F1 1.629(12) . ?
P1 F5 1.583(10) . ?
P1 F4 1.603(12) . ?
N12 C74 1.355(16) . ?
N12 C70 1.353(16) . ?
N13 C75 1.374(15) . ?
N13 C79 1.321(16) . ?
N11 C57 1.369(15) . ?
N11 C61 1.350(17) . ?
N2 C6 1.331(15) . ?
N2 C10 1.339(15) . ?
N6 C34 1.370(15) . ?
N6 C38 1.360(17) . ?
N14 C80 1.362(15) . ?
N14 C84 1.334(17) . ?
N3 C11 1.369(15) . ?
N3 C15 1.363(15) . ?
N5 C33 1.304(17) . ?
N5 C29 1.340(18) . ?
N10 C52 1.343(17) . ?
N10 C56 1.316(18) . ?
N1 C5 1.396(15) . ?
N1 C1 1.345(16) . ?
N8 C45 1.447(19) . ?
N8 C42 1.389(15) . ?
N8 C46 1.45(2) . ?
N4 C24 1.364(18) . ?
N4 C28 1.376(16) . ?
N9 C51 1.378(16) . ?
N9 C47 1.361(19) . ?
C6 C5 1.450(16) . ?
C6 C7 1.398(17) . ?
C34 C33 1.457(18) . ?
C34 C35 1.39(2) . ?
N7 C19 1.384(15) . ?
N7 C23 1.466(18) . ?
N7 C22 1.439(18) . ?
C75 C74 1.459(18) . ?
C75 C76 1.396(17) . ?
C38 H38 0.9500 . ?
C38 C37 1.37(2) . ?
C11 C10 1.452(16) . ?
C11 C12 1.388(17) . ?
C74 C73 1.393(19) . ?
C57 C56 1.49(2) . ?
C57 C58 1.39(2) . ?
C78 H78 0.9500 . ?
C78 C79 1.400(16) . ?
C78 C77 1.393(16) . ?
C71 H71 0.9500 . ?
C71 C72 1.404(18) . ?
C71 C70 1.366(19) . ?
C10 C9 1.381(16) . ?
N16 C88 1.379(16) . ?
N16 C91 1.48(2) . ?
N16 C92 1.45(2) . ?
C33 C32 1.416(16) . ?
C4 H4 0.9500 . ?
C4 C5 1.381(17) . ?
C4 C3 1.387(18) . ?
C9 H9 0.9500 . ?
C9 C8 1.402(16) . ?
C40 H40 0.9500 . ?
C40 C41 1.391(17) . ?
C40 C39 1.387(19) . ?
C79 C80 1.474(18) . ?
C52 C51 1.46(2) . ?
C52 C53 1.392(17) . ?
C61 H61 0.9500 . ?
C61 C60 1.365(19) . ?
C1 H1 0.9500 . ?
C1 C2 1.379(18) . ?
C37 H37 0.9500 . ?
C37 C36 1.403(18) . ?
C85 C86 1.407(18) . ?
C85 C90 1.366(17) . ?
C85 C77 1.497(16) . ?
C8 C7 1.381(16) . ?
C8 C16 1.488(16) . ?
C56 C55 1.411(16) . ?
C72 H72 0.9500 . ?
C72 C73 1.359(19) . ?
C35 H35 0.9500 . ?
C35 C36 1.38(2) . ?
C70 H70 0.9500 . ?
C31 C30 1.38(2) . ?
C31 C32 1.38(2) . ?
C31 C39 1.485(15) . ?
C29 C30 1.398(17) . ?
C29 C28 1.48(2) . ?
C30 H30 0.9500 . ?
C7 H7 0.9500 . ?
C51 C50 1.36(2) . ?
C32 H32 0.9500 . ?
C44 H44 0.9500 . ?
C44 C43 1.390(18) . ?
C44 C39 1.37(2) . ?
C76 H76 0.9500 . ?
C76 C77 1.390(18) . ?
C73 H73 0.9500 . ?
C19 C20 1.406(18) . ?
C19 C18 1.399(17) . ?
C43 H43 0.9500 . ?
C43 C42 1.38(2) . ?
C16 C17 1.363(17) . ?
C16 C21 1.392(17) . ?
C41 H41 0.9500 . ?
C41 C42 1.39(2) . ?
C2 H2 0.9500 . ?
C2 C3 1.382(18) . ?
C86 H86 0.9500 . ?
C86 C87 1.399(16) . ?
C54 C55 1.36(2) . ?
C54 C53 1.43(2) . ?
C54 C62 1.49(2) . ?
C54 C94 1.52(3) . ?
C15 H15 0.9500 . ?
C15 C14 1.353(18) . ?
C36 H36 0.9500 . ?
C80 C81 1.359(18) . ?
C87 H87 0.9500 . ?
C87 C88 1.41(2) . ?
C55 H55 0.9500 . ?
C60 H60 0.9500 . ?
C60 C59 1.385(18) . ?
C17 H17 0.9500 . ?
C17 C18 1.412(17) . ?
C45 H45A 0.9800 . ?
C45 H45B 0.9800 . ?
C45 H45C 0.9800 . ?
C27 H27 0.9500 . ?
C27 C28 1.39(2) . ?
C27 C26 1.37(2) . ?
C53 H53 0.9500 . ?
C90 H90 0.9500 . ?
C90 C89 1.389(18) . ?
C20 H20 0.9500 . ?
C20 C21 1.400(17) . ?
C84 H84 0.9500 . ?
C84 C83 1.39(2) . ?
C14 H14 0.9500 . ?
C14 C13 1.402(18) . ?
C21 H21 0.9500 . ?
C58 H58 0.9500 . ?
C58 C59 1.36(2) . ?
C3 H3 0.9500 . ?
C88 C89 1.41(2) . ?
C24 H24 0.9500 . ?
C24 C25 1.37(2) . ?
C18 H18 0.9500 . ?
C12 H12 0.9500 . ?
C12 C13 1.369(18) . ?
C47 H47 0.9500 . ?
C47 C48 1.37(2) . ?
C50 H50 0.9500 . ?
C50 C49 1.36(2) . ?
C13 H13 0.9500 . ?
C91 H91A 0.9800 . ?
C91 H91B 0.9800 . ?
C91 H91C 0.9800 . ?
C89 H89 0.9500 . ?
C59 H59 0.9500 . ?
C81 H81 0.9500 . ?
C81 C82 1.382(18) . ?
C82 H82 0.9500 . ?
C82 C83 1.419(18) . ?
C23 H23A 0.9800 . ?
C23 H23B 0.9800 . ?
C23 H23C 0.9800 . ?
C26 H26 0.9500 . ?
C26 C25 1.39(2) . ?
C62 C99 1.36(4) . ?
C62 C100 1.29(5) . ?
N15 C65 1.40(3) . ?
N15 C69 1.36(3) . ?
N15 C68 1.45(3) . ?
C83 H83 0.9500 . ?
C25 H25 0.9500 . ?
C48 H48 0.9500 . ?
C48 C49 1.37(2) . ?
C49 H49 0.9500 . ?
C92 H92A 0.9800 . ?
C92 H92B 0.9800 . ?
C92 H92C 0.9800 . ?
C46 H46A 0.9800 . ?
C46 H46B 0.9800 . ?
C46 H46C 0.9800 . ?
C64 H64 0.9500 . ?
C64 C63 1.40(3) . ?
C64 C65 1.42(4) . ?
C22 H22A 0.9800 . ?
C22 H22B 0.9800 . ?
C22 H22C 0.9800 . ?
C63 H63 0.9500 . ?
C63 C94 1.45(4) . ?
C65 C66 1.31(3) . ?
C67 H67 0.9500 . ?
C67 C66 1.36(3) . ?
C67 C94 1.33(4) . ?
C66 H66 0.9500 . ?
C69 H69A 0.9800 . ?
C69 H69B 0.9800 . ?
C69 H69C 0.9800 . ?
C68 H68A 0.9800 . ?
C68 H68B 0.9800 . ?
C68 H68C 0.9800 . ?
C93 H93 0.9500 . ?
C93 C95 1.42(5) . ?
C93 C100 1.40(5) . ?
N17 C95 1.38(4) . ?
N17 C96 1.47(5) . ?
N17 C97 1.42(5) . ?
C95 C98 1.36(5) . ?
C96 H96A 0.9800 . ?
C96 H96B 0.9800 . ?
C96 H96C 0.9800 . ?
C97 H97A 0.9800 . ?
C97 H97B 0.9800 . ?
C97 H97C 0.9800 . ?
C98 H98 0.9500 . ?
C98 C99 1.36(5) . ?
C99 H99 0.9500 . ?
C100 H100 0.9500 . ?

loop_
_geom_torsion_atom_site_label_1
_geom_torsion_atom_site_label_2
_geom_torsion_atom_site_label_3
_geom_torsion_atom_site_label_4
_geom_torsion
_geom_torsion_site_symmetry_1
_geom_torsion_site_symmetry_2
_geom_torsion_site_symmetry_3
_geom_torsion_site_symmetry_4
_geom_torsion_publ_flag
Co2 N12 C74 C75 -1.6(14) . . . . ?
Co2 N12 C74 C73 -177.6(10) . . . . ?
Co2 N12 C70 C71 179.3(10) . . . . ?
Co2 N13 C75 C74 12.0(15) . . . . ?
Co2 N13 C75 C76 -168.4(10) . . . . ?
Co2 N13 C79 C78 170.0(10) . . . . ?
Co2 N13 C79 C80 -11.6(16) . . . . ?
Co2 N11 C57 C56 -0.9(13) . . . . ?
Co2 N11 C57 C58 179.2(11) . . . . ?
Co2 N11 C61 C60 -179.4(11) . . . . ?
Co2 N14 C80 C79 -14.0(14) . . . . ?
Co2 N14 C80 C81 166.3(12) . . . . ?
Co2 N14 C84 C83 -163.4(11) . . . . ?
Co2 N10 C52 C51 -1.0(14) . . . . ?
Co2 N10 C52 C53 177.7(10) . . . . ?
Co2 N10 C56 C57 2.4(14) . . . . ?
Co2 N10 C56 C55 -178.4(9) . . . . ?
Co2 N9 C51 C52 -0.1(15) . . . . ?
Co2 N9 C51 C50 178.8(11) . . . . ?
Co2 N9 C47 C48 -176.7(12) . . . . ?
Co1 N2 C6 C5 3.4(16) . . . . ?
Co1 N2 C6 C7 -178.2(10) . . . . ?
Co1 N2 C10 C11 -3.8(16) . . . . ?
Co1 N2 C10 C9 179.5(10) . . . . ?
Co1 N6 C34 C33 -0.4(14) . . . . ?
Co1 N6 C34 C35 179.6(10) . . . . ?
Co1 N6 C38 C37 -179.0(11) . . . . ?
Co1 N3 C11 C10 3.1(16) . . . . ?
Co1 N3 C11 C12 -175.6(11) . . . . ?
Co1 N3 C15 C14 177.2(12) . . . . ?
Co1 N5 C33 C34 -13.5(15) . . . . ?
Co1 N5 C33 C32 170.9(9) . . . . ?
Co1 N5 C29 C30 -171.7(10) . . . . ?
Co1 N5 C29 C28 8.1(15) . . . . ?
Co1 N1 C5 C6 3.8(14) . . . . ?
Co1 N1 C5 C4 -175.3(10) . . . . ?
Co1 N1 C1 C2 173.7(11) . . . . ?
Co1 N4 C24 C25 158.3(11) . . . . ?
Co1 N4 C28 C29 13.1(13) . . . . ?
Co1 N4 C28 C27 -161.2(11) . . . . ?
N12 Co2 N10 C52 89.1(10) . . . . ?
N12 Co2 N10 C56 -92.8(10) . . . . ?
N12 C74 C73 C72 -2(2) . . . . ?
N13 C75 C74 N12 -6.2(17) . . . . ?
N13 C75 C74 C73 169.6(12) . . . . ?
N13 C75 C76 C77 -2(2) . . . . ?
N13 C79 C80 N14 17.0(18) . . . . ?
N13 C79 C80 C81 -163.4(14) . . . . ?
N11 Co2 N10 C52 179.6(10) . . . . ?
N11 Co2 N10 C56 -2.3(10) . . . . ?
N11 C57 C56 N10 -0.8(15) . . . . ?
N11 C57 C56 C55 180.0(12) . . . . ?
N11 C57 C58 C59 -1(2) . . . . ?
N11 C61 C60 C59 0(2) . . . . ?
N2 C6 C5 N1 -4.6(17) . . . . ?
N2 C6 C5 C4 174.5(13) . . . . ?
N2 C6 C7 C8 0(2) . . . . ?
N2 C10 C9 C8 -3(2) . . . . ?
N6 Co1 N2 C6 -89.5(11) . . . . ?
N6 Co1 N2 C10 95.1(11) . . . . ?
N6 C34 C33 N5 8.3(17) . . . . ?
N6 C34 C33 C32 -176.3(12) . . . . ?
N6 C34 C35 C36 0(2) . . . . ?
N6 C38 C37 C36 -1(2) . . . . ?
N14 Co2 N10 C52 -94.8(10) . . . . ?
N14 Co2 N10 C56 83.3(10) . . . . ?
N14 C80 C81 C82 -3(2) . . . . ?
N14 C84 C83 C82 3(2) . . . . ?
N3 Co1 N2 C6 179.8(11) . . . . ?
N3 Co1 N2 C10 4.4(11) . . . . ?
N3 C11 C10 N2 0.2(18) . . . . ?
N3 C11 C10 C9 176.7(14) . . . . ?
N3 C11 C12 C13 -2(2) . . . . ?
N3 C15 C14 C13 -2(2) . . . . ?
N5 C33 C32 C31 0.3(19) . . . . ?
N5 C29 C30 C31 1(2) . . . . ?
N5 C29 C28 N4 -14.2(16) . . . . ?
N5 C29 C28 C27 159.8(13) . . . . ?
N10 C52 C51 N9 0.7(16) . . . . ?
N10 C52 C51 C50 -178.1(13) . . . . ?
N10 C52 C53 C54 2(2) . . . . ?
N10 C56 C55 C54 -0.7(19) . . . . ?
N1 Co1 N2 C6 -1.0(10) . . . . ?
N1 Co1 N2 C10 -176.5(11) . . . . ?
N1 C1 C2 C3 -1(2) . . . . ?
N4 Co1 N2 C6 93.5(11) . . . . ?
N4 Co1 N2 C10 -82.0(11) . . . . ?
N4 C24 C25 C26 1(2) . . . . ?
N9 Co2 N10 C52 0.8(10) . . . . ?
N9 Co2 N10 C56 178.8(10) . . . . ?
N9 C51 C50 C49 -1(2) . . . . ?
N9 C47 C48 C49 -2(3) . . . . ?
C6 N2 C10 C11 -179.2(12) . . . . ?
C6 N2 C10 C9 4(2) . . . . ?
C34 N6 C38 C37 0.3(19) . . . . ?
C34 C33 C32 C31 -174.9(12) . . . . ?
C34 C35 C36 C37 -2(2) . . . . ?
N7 C19 C20 C21 -178.3(13) . . . . ?
N7 C19 C18 C17 178.6(14) . . . . ?
C75 N13 C79 C78 -2(2) . . . . ?
C75 N13 C79 C80 176.6(12) . . . . ?
C75 C74 C73 C72 -177.4(12) . . . . ?
C75 C76 C77 C78 -2(2) . . . . ?
C75 C76 C77 C85 -178.7(12) . . . . ?
C38 N6 C34 C33 -179.8(11) . . . . ?
C38 N6 C34 C35 0.3(18) . . . . ?
C38 C37 C36 C35 2(2) . . . . ?
C11 N3 C15 C14 4(2) . . . . ?
C11 C10 C9 C8 -179.1(13) . . . . ?
C11 C12 C13 C14 4(2) . . . . ?
C74 N12 C70 C71 0(2) . . . . ?
C74 C75 C76 C77 177.8(13) . . . . ?
C57 N11 C61 C60 4(2) . . . . ?
C57 C56 C55 C54 178.4(12) . . . . ?
C57 C58 C59 C60 4(3) . . . . ?
C78 C79 C80 N14 -164.6(13) . . . . ?
C78 C79 C80 C81 15(2) . . . . ?
C71 C72 C73 C74 -0.1(19) . . . . ?
C10 N2 C6 C5 178.8(12) . . . . ?
C10 N2 C6 C7 -3(2) . . . . ?
C10 C11 C12 C13 179.2(15) . . . . ?
C10 C9 C8 C7 0.4(19) . . . . ?
C10 C9 C8 C16 178.9(12) . . . . ?
N16 C88 C89 C90 -176.5(15) . . . . ?
C33 N5 C29 C30 1.3(19) . . . . ?
C33 N5 C29 C28 -178.9(11) . . . . ?
C33 C34 C35 C36 -179.5(14) . . . . ?
C9 C8 C7 C6 1(2) . . . . ?
C9 C8 C16 C17 -164.7(13) . . . . ?
C9 C8 C16 C21 16.8(19) . . . . ?
C40 C41 C42 N8 -179.9(13) . . . . ?
C40 C41 C42 C43 -2(2) . . . . ?
C79 N13 C75 C74 -175.9(12) . . . . ?
C79 N13 C75 C76 3.8(19) . . . . ?
C79 C78 C77 C85 -179.4(12) . . . . ?
C79 C78 C77 C76 4(2) . . . . ?
C79 C80 C81 C82 177.1(14) . . . . ?
C52 N10 C56 C57 -179.6(11) . . . . ?
C52 N10 C56 C55 -0.4(18) . . . . ?
C52 C51 C50 C49 177.4(15) . . . . ?
C61 N11 C57 C56 176.3(12) . . . . ?
C61 N11 C57 C58 -4(2) . . . . ?
C61 C60 C59 C58 -4(3) . . . . ?
C5 N1 C1 C2 2(2) . . . . ?
C5 C6 C7 C8 178.4(13) . . . . ?
C5 C4 C3 C2 0(2) . . . . ?
C1 N1 C5 C6 176.9(12) . . . . ?
C1 N1 C5 C4 -2.2(19) . . . . ?
C1 C2 C3 C4 0(2) . . . . ?
C85 C86 C87 C88 1(2) . . . . ?
C85 C90 C89 C88 -3(2) . . . . ?
C8 C16 C17 C18 178.7(13) . . . . ?
C8 C16 C21 C20 -178.4(12) . . . . ?
C56 N10 C52 C51 -179.1(11) . . . . ?
C56 N10 C52 C53 -0.3(19) . . . . ?
C56 C57 C58 C59 179.5(14) . . . . ?
C72 C71 C70 N12 -2(2) . . . . ?
C35 C34 C33 N5 -171.8(13) . . . . ?
C35 C34 C33 C32 4(2) . . . . ?
C70 N12 C74 C75 177.9(11) . . . . ?
C70 N12 C74 C73 1.9(19) . . . . ?
C70 C71 C72 C73 1.8(18) . . . . ?
C29 N5 C33 C34 173.6(11) . . . . ?
C29 N5 C33 C32 -1.9(19) . . . . ?
C30 C31 C32 C33 2.1(18) . . . . ?
C30 C31 C39 C40 -145.1(14) . . . . ?
C30 C31 C39 C44 38(2) . . . . ?
C30 C29 C28 N4 165.6(12) . . . . ?
C30 C29 C28 C27 -20(2) . . . . ?
C7 C6 C5 N1 177.1(13) . . . . ?
C7 C6 C5 C4 -4(2) . . . . ?
C7 C8 C16 C17 14(2) . . . . ?
C7 C8 C16 C21 -164.8(13) . . . . ?
C51 N9 C47 C48 1(2) . . . . ?
C51 C52 C53 C54 -179.4(13) . . . . ?
C51 C50 C49 C48 0(3) . . . . ?
C32 C31 C30 C29 -2.7(19) . . . . ?
C32 C31 C39 C40 36.5(19) . . . . ?
C32 C31 C39 C44 -140.6(14) . . . . ?
C44 C43 C42 N8 177.3(13) . . . . ?
C44 C43 C42 C41 -1(2) . . . . ?
C76 C75 C74 N12 174.1(13) . . . . ?
C76 C75 C74 C73 -10(2) . . . . ?
C19 C20 C21 C16 -3(2) . . . . ?
C43 C44 C39 C40 -1(2) . . . . ?
C43 C44 C39 C31 175.9(13) . . . . ?
C16 C8 C7 C6 -177.5(12) . . . . ?
C16 C17 C18 C19 2(2) . . . . ?
C41 C40 C39 C31 -178.4(13) . . . . ?
C41 C40 C39 C44 -1(2) . . . . ?
C86 C85 C90 C89 4(2) . . . . ?
C86 C85 C77 C78 144.0(14) . . . . ?
C86 C85 C77 C76 -39.2(19) . . . . ?
C86 C87 C88 N16 177.5(14) . . . . ?
C86 C87 C88 C89 0(2) . . . . ?
C54 C62 C99 C98 174(3) . . . . ?
C54 C62 C100 C93 -179(3) . . . . ?
C15 N3 C11 C10 177.3(13) . . . . ?
C15 N3 C11 C12 -1(2) . . . . ?
C15 C14 C13 C12 -1(2) . . . . ?
C39 C40 C41 C42 3(2) . . . . ?
C39 C31 C30 C29 178.8(12) . . . . ?
C39 C31 C32 C33 -179.4(11) . . . . ?
C39 C44 C43 C42 2(2) . . . . ?
C80 N14 C84 C83 -1(2) . . . . ?
C80 C81 C82 C83 6(2) . . . . ?
C87 C88 C89 C90 1(2) . . . . ?
C55 C54 C53 C52 -3(2) . . . . ?
C55 C54 C62 C99 -163(3) . . . . ?
C55 C54 C62 C100 18(4) . . . . ?
C55 C54 C94 C63 168(2) . . . . ?
C55 C54 C94 C67 -6(4) . . . . ?
C17 C16 C21 C20 3(2) . . . . ?
C45 N8 C42 C43 169.9(13) . . . . ?
C45 N8 C42 C41 -12(2) . . . . ?
C27 C26 C25 C24 -1(2) . . . . ?
C53 C52 C51 N9 -178.0(13) . . . . ?
C53 C52 C51 C50 3(2) . . . . ?
C53 C54 C55 C56 2(2) . . . . ?
C53 C54 C62 C99 20(3) . . . . ?
C53 C54 C62 C100 -159(3) . . . . ?
C53 C54 C94 C63 -18(3) . . . . ?
C53 C54 C94 C67 169(2) . . . . ?
C90 C85 C86 C87 -3(2) . . . . ?
C90 C85 C77 C78 -35(2) . . . . ?
C90 C85 C77 C76 141.8(14) . . . . ?
C20 C19 C18 C17 -2(2) . . . . ?
C77 C78 C79 N13 -2(2) . . . . ?
C77 C78 C79 C80 179.7(13) . . . . ?
C77 C85 C86 C87 177.6(13) . . . . ?
C77 C85 C90 C89 -176.5(13) . . . . ?
C84 N14 C80 C79 -179.6(12) . . . . ?
C84 N14 C80 C81 1(2) . . . . ?
C21 C16 C17 C18 -3(2) . . . . ?
C58 C57 C56 N10 179.1(14) . . . . ?
C58 C57 C56 C55 0(2) . . . . ?
C3 C4 C5 N1 1(2) . . . . ?
C3 C4 C5 C6 -177.6(14) . . . . ?
C24 N4 C28 C29 177.8(11) . . . . ?
C24 N4 C28 C27 3.6(18) . . . . ?
C18 C19 C20 C21 2(2) . . . . ?
C28 N4 C24 C25 -3(2) . . . . ?
C28 C29 C30 C31 -178.7(12) . . . . ?
C28 C27 C26 C25 1(2) . . . . ?
C12 C11 C10 N2 178.9(14) . . . . ?
C12 C11 C10 C9 -5(2) . . . . ?
C47 N9 C51 C52 -178.2(12) . . . . ?
C47 N9 C51 C50 1(2) . . . . ?
C47 C48 C49 C50 1(3) . . . . ?
C91 N16 C88 C87 10(2) . . . . ?
C91 N16 C88 C89 -172.4(16) . . . . ?
C81 C82 C83 C84 -6(2) . . . . ?
C23 N7 C19 C20 7(2) . . . . ?
C23 N7 C19 C18 -173.4(14) . . . . ?
C26 C27 C28 N4 -3(2) . . . . ?
C26 C27 C28 C29 -176.6(13) . . . . ?
C62 C54 C55 C56 -174.6(17) . . . . ?
C62 C54 C53 C52 174.5(15) . . . . ?
N15 C65 C66 C67 -180(2) . . . . ?
C92 N16 C88 C87 159.5(17) . . . . ?
C92 N16 C88 C89 -23(2) . . . . ?
C46 N8 C42 C43 18(2) . . . . ?
C46 N8 C42 C41 -164.5(15) . . . . ?
C64 C63 C94 C54 -177(2) . . . . ?
C64 C63 C94 C67 -3(4) . . . . ?
C64 C65 C66 C67 2(4) . . . . ?
C22 N7 C19 C20 178.0(15) . . . . ?
C22 N7 C19 C18 -2(2) . . . . ?
C63 C64 C65 N15 -178(2) . . . . ?
C63 C64 C65 C66 1(4) . . . . ?
C65 C64 C63 C94 0(4) . . . . ?
C66 C67 C94 C54 179(2) . . . . ?
C66 C67 C94 C63 6(4) . . . . ?
C69 N15 C65 C64 176(2) . . . . ?
C69 N15 C65 C66 -2(4) . . . . ?
C68 N15 C65 C64 -3(4) . . . . ?
C68 N15 C65 C66 179(2) . . . . ?
C93 C95 C98 C99 10(5) . . . . ?
C94 C54 C55 C56 177.4(15) . . . . ?
C94 C54 C53 C52 -176.9(18) . . . . ?
C94 C67 C66 C65 -6(4) . . . . ?
N17 C95 C98 C99 178(3) . . . . ?
C95 C93 C100 C62 8(6) . . . . ?
C95 C98 C99 C62 1(6) . . . . ?
C96 N17 C95 C93 166(3) . . . . ?
C96 N17 C95 C98 -2(5) . . . . ?
C97 N17 C95 C93 15(5) . . . . ?
C97 N17 C95 C98 -153(4) . . . . ?
C99 C62 C100 C93 3(6) . . . . ?
C100 C62 C99 C98 -7(5) . . . . ?
C100 C93 C95 N17 177(3) . . . . ?
C100 C93 C95 C98 -14(5) . . . . ?

loop_
_twin_individual_id
_twin_individual_mass_fraction_refined
1 0.764(4)
2 0.236(4)
